data_4347724
loop_
_publ_author_name
'Yao, Su-Yang'
'Ou, Yan-Ling'
'Ye, Bao-Hui'

_publ_section_title
;
 Asymmetric Synthesis of Enantiomerically Pure Mono- and Binuclear
 Bis(cyclometalated) Iridium(III) Complexes.
;
_journal_issue 12
_journal_name_full 'Inorganic chemistry'
_journal_page_first 6018
_journal_page_last 6026
_journal_paper_doi 10.1021/acs.inorgchem.6b00527
_journal_volume 55
_journal_year 2016
_chemical_formula_moiety 'C58 H40 Ir2 N8, 0.8(C H2 Cl2)'
_chemical_formula_sum 'C58.8 H41.6 Cl1.6 Ir2 N8'
_chemical_formula_weight 1301.32
_space_group_crystal_system orthorhombic
_space_group_IT_number 20
_space_group_name_Hall 'C 2c 2'
_space_group_name_H-M_alt 'C 2 2 21'
_atom_sites_solution_hydrogens geom
_audit_creation_date 2016-02-26
_audit_creation_method
;
Olex2 1.2
(compiled 2016.02.19 svn.r3266 for OlexSys, GUI svn.r5155)
;
_cell_angle_alpha 90
_cell_angle_beta 90
_cell_angle_gamma 90
_cell_formula_units_Z 20
_cell_length_a 31.1358(6)
_cell_length_b 44.3487(8)
_cell_length_c 20.5543(4)
_cell_measurement_reflns_used 24193
_cell_measurement_temperature 151(1)
_cell_measurement_theta_max 66.8760
_cell_measurement_theta_min 2.8930
_cell_volume 28382.0(9)
_computing_cell_refinement
;
CrysAlisPro, Agilent Technologies,
Version 1.171.37.34 (release 22-05-2014 CrysAlis171 .NET)
(compiled May 22 2014,16:03:01)
;
_computing_data_collection
;
CrysAlisPro, Agilent Technologies,
Version 1.171.37.34 (release 22-05-2014 CrysAlis171 .NET)
(compiled May 22 2014,16:03:01)
;
_computing_data_reduction
;
CrysAlisPro, Agilent Technologies,
Version 1.171.37.34 (release 22-05-2014 CrysAlis171 .NET)
(compiled May 22 2014,16:03:01)
;
_computing_molecular_graphics 'Olex2 (Dolomanov et al., 2009)'
_computing_publication_material 'Olex2 (Dolomanov et al., 2009)'
_computing_structure_refinement 'XL (Sheldrick, 2008)'
_computing_structure_solution 'SHELXS-97 (Sheldrick, 1990)'
_diffrn_ambient_environment N~2~
_diffrn_ambient_temperature 151(1)
_diffrn_detector 'CCD plate'
_diffrn_detector_area_resol_mean 10.5058
_diffrn_detector_type Atlas
_diffrn_measured_fraction_theta_full 0.984
_diffrn_measured_fraction_theta_max 0.984
_diffrn_measurement_details
;
#__ type_ start__ end____ width___ exp.time_
  1 omega    0.00   70.00   1.0000   15.0000
omega____ theta____ kappa____ phi______ frames
    -       41.8494  -57.0000 -150.0000 70

#__ type_ start__ end____ width___ exp.time_
  2 omega   58.00  115.00   1.0000   15.0000
omega____ theta____ kappa____ phi______ frames
    -       41.8494   38.0000 -180.0000 57

#__ type_ start__ end____ width___ exp.time_
  3 omega  122.00  158.00   1.0000   47.5000
omega____ theta____ kappa____ phi______ frames
    -       92.5000   61.0000 -180.0000 36

#__ type_ start__ end____ width___ exp.time_
  4 omega   64.00   91.00   1.0000   47.5000
omega____ theta____ kappa____ phi______ frames
    -       92.5000   61.0000 -180.0000 27

#__ type_ start__ end____ width___ exp.time_
  5 omega   36.00   62.00   1.0000   47.5000
omega____ theta____ kappa____ phi______ frames
    -       92.5000  -45.0000   90.0000 26

#__ type_ start__ end____ width___ exp.time_
  6 omega   98.00  151.00   1.0000   47.5000
omega____ theta____ kappa____ phi______ frames
    -       92.5000   61.0000   90.0000 53

#__ type_ start__ end____ width___ exp.time_
  7 omega   71.00   97.00   1.0000   47.5000
omega____ theta____ kappa____ phi______ frames
    -       92.5000   61.0000   30.0000 26

#__ type_ start__ end____ width___ exp.time_
  8 omega   22.00   88.00   1.0000   47.5000
omega____ theta____ kappa____ phi______ frames
    -       92.5000 -126.0000  -30.0000 66

#__ type_ start__ end____ width___ exp.time_
  9 omega  122.00  164.00   1.0000   47.5000
omega____ theta____ kappa____ phi______ frames
    -       92.5000   61.0000   30.0000 42

#__ type_ start__ end____ width___ exp.time_
 10 omega   40.00   75.00   1.0000   47.5000
omega____ theta____ kappa____ phi______ frames
    -       92.5000  -45.0000   60.0000 35

#__ type_ start__ end____ width___ exp.time_
 11 omega   28.00   69.00   1.0000   47.5000
omega____ theta____ kappa____ phi______ frames
    -       92.5000  -30.0000  120.0000 41

#__ type_ start__ end____ width___ exp.time_
 12 omega   62.00  127.00   1.0000   47.5000
omega____ theta____ kappa____ phi______ frames
    -       92.5000  -92.0000   -9.8796 65

#__ type_ start__ end____ width___ exp.time_
 13 omega   30.00   62.00   1.0000   47.5000
omega____ theta____ kappa____ phi______ frames
    -       92.5000  -77.0000   30.0000 32

#__ type_ start__ end____ width___ exp.time_
 14 omega   89.00  114.00   1.0000   47.5000
omega____ theta____ kappa____ phi______ frames
    -       92.5000  -93.0000   23.9119 25
;
_diffrn_measurement_device 'four-circle diffractometer'
_diffrn_measurement_device_type 'Xcalibur, Atlas, Gemini ultra'
_diffrn_measurement_method '\w scans'
_diffrn_orient_matrix_UB_11 -0.0445094000
_diffrn_orient_matrix_UB_12 0.0152082000
_diffrn_orient_matrix_UB_13 0.0016325000
_diffrn_orient_matrix_UB_21 -0.0215649000
_diffrn_orient_matrix_UB_22 -0.0312186000
_diffrn_orient_matrix_UB_23 0.0023982000
_diffrn_orient_matrix_UB_31 0.0017062000
_diffrn_orient_matrix_UB_32 0.0006476000
_diffrn_orient_matrix_UB_33 0.0748971000
_diffrn_radiation_monochromator mirror
_diffrn_radiation_probe x-ray
_diffrn_radiation_type CuK\a
_diffrn_radiation_wavelength 1.54178
_diffrn_reflns_av_R_equivalents 0.0570
_diffrn_reflns_av_unetI/netI 0.0552
_diffrn_reflns_Laue_measured_fraction_full 0.971
_diffrn_reflns_Laue_measured_fraction_max 0.984
_diffrn_reflns_limit_h_max 36
_diffrn_reflns_limit_h_min -37
_diffrn_reflns_limit_k_max 52
_diffrn_reflns_limit_k_min -50
_diffrn_reflns_limit_l_max 23
_diffrn_reflns_limit_l_min -20
_diffrn_reflns_number 55272
_diffrn_reflns_point_group_measured_fraction_full 0.928
_diffrn_reflns_point_group_measured_fraction_max 0.940
_diffrn_reflns_theta_full 67.679
_diffrn_reflns_theta_max 67.067
_diffrn_reflns_theta_min 2.762
_diffrn_source 'sealed X-ray tube'
_diffrn_source_type 'Enhance Ultra (Cu) X-ray Source'
_exptl_absorpt_coefficient_mu 9.970
_exptl_absorpt_correction_T_max 1.00000
_exptl_absorpt_correction_T_min 0.16612
_exptl_absorpt_correction_type multi-scan
_exptl_absorpt_process_details
;
CrysAlisPro, Agilent Technologies,
Version 1.171.37.34 (release 22-05-2014 CrysAlis171 .NET)
(compiled May 22 2014,16:03:01)
Empirical absorption correction using spherical harmonics,
 implemented in SCALE3 ABSPACK scaling algorithm.
;
_exptl_crystal_colour blue
_exptl_crystal_colour_primary blue
_exptl_crystal_density_diffrn 1.523
_exptl_crystal_density_method 'not measured'
_exptl_crystal_description
;
;
_exptl_crystal_F_000 12632
_exptl_crystal_size_max 0.43
_exptl_crystal_size_mid 0.3
_exptl_crystal_size_min 0.28
_refine_diff_density_max 2.567
_refine_diff_density_min -2.995
_refine_diff_density_rms 0.161
_refine_ls_abs_structure_details
;
 Flack x determined using 8764 quotients [(I+)-(I-)]/[(I+)+(I-)]
 (Parsons and Flack (2004), Acta Cryst. A60, s61).
;
_refine_ls_abs_structure_Flack -0.019(6)
_refine_ls_extinction_method none
_refine_ls_goodness_of_fit_ref 1.071
_refine_ls_hydrogen_treatment constr
_refine_ls_matrix_type full
_refine_ls_number_parameters 1538
_refine_ls_number_reflns 23866
_refine_ls_number_restraints 145
_refine_ls_restrained_S_all 1.073
_refine_ls_R_factor_all 0.0622
_refine_ls_R_factor_gt 0.0552
_refine_ls_shift/su_max 0.001
_refine_ls_shift/su_mean 0.000
_refine_ls_structure_factor_coef Fsqd
_refine_ls_weighting_details
;
 w=1/[\s^2^(Fo^2^)+(0.0928P)^2^+119.4534P]
 where P=(Fo^2^+2Fc^2^)/3
;
_refine_ls_weighting_scheme calc
_refine_ls_wR_factor_gt 0.1450
_refine_ls_wR_factor_ref 0.1524
_reflns_Friedel_coverage 0.796
_reflns_Friedel_fraction_full 0.879
_reflns_Friedel_fraction_max 0.891
_reflns_number_gt 21406
_reflns_number_total 23866
_reflns_threshold_expression 'I > 2\s(I)'
_cod_data_source_file ic6b00527_si_004.cif
_cod_data_source_block a
_cod_depositor_comments
;

2021-12-16
Z value and formula fixed to values more according to usual
chemical conventions.                 miguel
;
_cod_original_formula_sum 'C294 H208 Cl8 Ir10 N40 O0'
_cod_original_formula_weight 6506.59
_cod_original_formula_moiety '5(C58 H40 Ir2 N8), 4(C H2 Cl2)'
_cod_original_formula_units_Z 4
_cod_database_code 4347724
_shelxl_version_number 2013-2
_shelx_space_group_comment
;
The symmetry employed for this shelxl refinement is uniquely defined
by the following loop, which should always be used as a source of
symmetry information in preference to the above space-group names.
They are only intended as comments.
;
_reflns_odcompleteness_completeness 98.34
_reflns_odcompleteness_iscentric 1
_reflns_odcompleteness_theta 66.97
_olex2_refinement_description
;
1. Fixed Uiso
 At 1.2 times of:
  All C(H) groups, All C(H,H) groups
2. Restrained distances
 C164-Cl3 = C164-Cl4
 1.75 with sigma of 0.01
 Cl3-Cl4
 2.9 with sigma of 0.01
3. Rigid bond restraints
 C56, C57
 with sigma for 1-2 distances of 0.01 and sigma for 1-3 distances of 0.01
 C39, C40
 with sigma for 1-2 distances of 0.01 and sigma for 1-3 distances of 0.01
 N9, C60
 with sigma for 1-2 distances of 0.01 and sigma for 1-3 distances of 0.01
 C78, C83
 with sigma for 1-2 distances of 0.01 and sigma for 1-3 distances of 0.01
 C81, C82
 with sigma for 1-2 distances of 0.01 and sigma for 1-3 distances of 0.01
 C79, C80
 with sigma for 1-2 distances of 0.01 and sigma for 1-3 distances of 0.01
 N11, C62
 with sigma for 1-2 distances of 0.01 and sigma for 1-3 distances of 0.01
 C159, C160
 with sigma for 1-2 distances of 0.01 and sigma for 1-3 distances of 0.01
 C160, C161
 with sigma for 1-2 distances of 0.01 and sigma for 1-3 distances of 0.01
 C67, C159
 with sigma for 1-2 distances of 0.01 and sigma for 1-3 distances of 0.01
 N11, C162
 with sigma for 1-2 distances of 0.01 and sigma for 1-3 distances of 0.01
4. Uiso/Uaniso restraints and constraints
C85 \\sim C86 \\sim C87 \\sim C88: within 2A with sigma of 0.005 and sigma for
terminal atoms of 0.01
Uanis(C79) \\sim Ueq, Uanis(C80) \\sim Ueq, Uanis(N13) \\sim Ueq, Uanis(N14)
\\sim Ueq: with sigma of 0.005 and sigma for terminal atoms of 0.01
Uanis(C31) \\sim Ueq, Uanis(C32) \\sim Ueq, Uanis(C159) \\sim Ueq, Uanis(C158)
\\sim Ueq, Uanis(C160) \\sim Ueq, Uanis(C161) \\sim Ueq, Uanis(C162) \\sim Ueq,
Uanis(N11) \\sim Ueq, Uanis(C75) \\sim Ueq, Uanis(C67) \\sim Ueq, Uanis(C81)
\\sim Ueq, Uanis(C66) \\sim Ueq, Uanis(C77) \\sim Ueq, Uanis(C76) \\sim Ueq:
with sigma of 0.01 and sigma for terminal atoms of 0.02
Uanis(C7) \\sim Ueq: with sigma of 0.01 and sigma for terminal atoms of 0.02
5.a Secondary CH2 refined with riding coordinates:
 C164(H16A,H16B), C163(H16C,H16D)
5.b Aromatic/amide H refined with riding coordinates:
 C4(H4), C5(H5), C6(H6), C7(H7), C11(H11), C12(H12), C13(H13), C14(H14),
 C16(H16), C17(H17), C18(H18), C19(H19), C22(H22), C23(H23), C24(H24), C25(H25),
  C27(H27), C28(H28), C29(H29), C30(H30), C33(H33), C34(H34), C35(H35),
 C36(H36), C38(H38), C39(H39), C40(H40), C41(H41), C44(H44), C45(H45), C46(H46),
  C47(H47), C49(H49), C50(H50), C51(H51), C52(H52), C55(H55), C56(H56),
 C57(H57), C58(H58), C159(H159), C160(H160), C161(H161), C162(H162), C61(H61),
 C62(H62), C66(H66), C74(H74), C75(H75), C76(H76), C77(H77), C79(H79), C80(H80),
  C81(H81), C82(H82), C85(H85), C86(H86), C87(H87), C88(H88), C158(H158),
 C91(H91), C92(H92), C94(H94), C95(H95), C97(H97), C98(H98), C99(H99),
 C100(H100), C103(H103), C104(H104), C105(H105), C106(H106), C108(H108),
 C109(H109), C110(H110), C111(H111), C114(H114), C115(H115), C116(H116),
 C117(H117), C120(H120), C121(H121), C123(H123), C124(H124), C126(H126),
 C127(H127), C128(H128), C129(H129), C132(H132), C133(H133), C134(H134),
 C135(H135), C137(H137), C138(H138), C139(H139), C140(H140), C143(H143),
 C144(H144), C145(H145), C146(H146)
5.c Fitted hexagon refined as free rotating group:
 C31(C32,C33,C34,C35,C36), C53(C54,C55,C56,C57,C58), N11(C67,C159,C160,C161,
 C162), C72(C73,C74,C75,C76,C77)
;
_olex2_submission_special_instructions 'No special instructions were received'

loop_
_space_group_symop_operation_xyz
'x, y, z'
'-x, -y, z+1/2'
'-x, y, -z+1/2'
'x, -y, -z'
'x+1/2, y+1/2, z'
'-x+1/2, -y+1/2, z+1/2'
'-x+1/2, y+1/2, -z+1/2'
'x+1/2, -y+1/2, -z'

loop_
_atom_site_label
_atom_site_type_symbol
_atom_site_fract_x
_atom_site_fract_y
_atom_site_fract_z
_atom_site_U_iso_or_equiv
_atom_site_adp_type
_atom_site_occupancy
_atom_site_site_symmetry_order
_atom_site_calc_flag
_atom_site_refinement_flags_posn
_atom_site_refinement_flags_adp
_atom_site_refinement_flags_occupancy
Ir1 Ir -0.72232(2) -0.79560(2) -0.81969(3) 0.04013(17) Uani 1 1 d . . .
Ir2 Ir -0.80235(2) -0.85669(2) -0.61084(3) 0.04903(19) Uani 1 1 d . . .
N1 N -0.7796(4) -0.8231(3) -0.7994(6) 0.044(3) Uani 1 1 d . . .
N2 N -0.7075(4) -0.8124(3) -0.7220(5) 0.037(3) Uani 1 1 d . . .
N3 N -0.8124(4) -0.8476(3) -0.7148(6) 0.050(3) Uani 1 1 d . . .
N4 N -0.7396(4) -0.8363(3) -0.6374(6) 0.037(3) Uani 1 1 d . . .
N5 N -0.6878(5) -0.8290(3) -0.8637(6) 0.044(3) Uani 1 1 d . . .
N6 N -0.7541(4) -0.7595(3) -0.7839(6) 0.043(3) Uani 1 1 d . . .
N7 N -0.7822(5) -0.8999(3) -0.6309(7) 0.053(3) Uani 1 1 d . . .
N8 N -0.8240(5) -0.8156(4) -0.5826(7) 0.062(4) Uani 1 1 d . . .
C1 C -0.7399(6) -0.8285(3) -0.7003(8) 0.046(4) Uani 1 1 d . . .
C2 C -0.6812(5) -0.8093(3) -0.6676(6) 0.033(3) Uani 1 1 d . . .
C3 C -0.7005(5) -0.8249(3) -0.6138(6) 0.036(3) Uani 1 1 d . . .
C4 C -0.6818(5) -0.8258(3) -0.5532(7) 0.042(4) Uani 1 1 d . . .
H4 H -0.6952 -0.8357 -0.5176 0.051 Uiso 1 1 calc R . .
C5 C -0.6429(6) -0.8117(4) -0.5466(7) 0.046(4) Uani 1 1 d . . .
H5 H -0.6286 -0.8125 -0.5058 0.055 Uiso 1 1 calc R . .
C6 C -0.6237(6) -0.7963(4) -0.5973(8) 0.047(4) Uani 1 1 d . . .
H6 H -0.5971 -0.7864 -0.5899 0.056 Uiso 1 1 calc R . .
C7 C -0.6426(4) -0.7948(3) -0.6601(6) 0.029(3) Uani 1 1 d . U .
H7 H -0.6293 -0.7844 -0.6950 0.034 Uiso 1 1 calc R . .
C8 C -0.7776(6) -0.8344(4) -0.7382(8) 0.046(4) Uani 1 1 d . . .
C9 C -0.8216(5) -0.8305(4) -0.8165(8) 0.050(4) Uani 1 1 d . . .
C10 C -0.8420(7) -0.8450(5) -0.7655(10) 0.064(5) Uani 1 1 d . . .
C11 C -0.8826(7) -0.8535(8) -0.7682(11) 0.100(10) Uani 1 1 d . . .
H11 H -0.8965 -0.8629 -0.7324 0.120 Uiso 1 1 calc R . .
C12 C -0.9039(8) -0.8480(7) -0.8266(14) 0.096(8) Uani 1 1 d . . .
H12 H -0.9328 -0.8545 -0.8306 0.115 Uiso 1 1 calc R . .
C13 C -0.8855(7) -0.8340(6) -0.8778(11) 0.080(7) Uani 1 1 d . . .
H13 H -0.9018 -0.8310 -0.9164 0.097 Uiso 1 1 calc R . .
C14 C -0.8439(6) -0.8239(5) -0.8754(9) 0.061(5) Uani 1 1 d . . .
H14 H -0.8309 -0.8133 -0.9104 0.073 Uiso 1 1 calc R . .
C15 C -0.7715(5) -0.7397(3) -0.8301(7) 0.041(3) Uani 1 1 d . . .
C16 C -0.7933(7) -0.7140(4) -0.8075(9) 0.064(5) Uani 1 1 d . . .
H16 H -0.8060 -0.7007 -0.8382 0.077 Uiso 1 1 calc R . .
C17 C -0.7967(7) -0.7074(4) -0.7413(9) 0.066(6) Uani 1 1 d . . .
H17 H -0.8117 -0.6901 -0.7266 0.079 Uiso 1 1 calc R . .
C18 C -0.7777(7) -0.7267(4) -0.6982(8) 0.060(5) Uani 1 1 d . . .
H18 H -0.7795 -0.7227 -0.6529 0.072 Uiso 1 1 calc R . .
C19 C -0.7558(6) -0.7521(4) -0.7193(8) 0.050(4) Uani 1 1 d . . .
H19 H -0.7416 -0.7646 -0.6885 0.060 Uiso 1 1 calc R . .
C20 C -0.7683(5) -0.7514(3) -0.8943(7) 0.041(3) Uani 1 1 d . . .
C21 C -0.7450(5) -0.7780(4) -0.9006(7) 0.040(3) Uani 1 1 d . . .
C22 C -0.7458(6) -0.7909(4) -0.9648(7) 0.047(4) Uani 1 1 d . . .
H22 H -0.7334 -0.8102 -0.9714 0.057 Uiso 1 1 calc R . .
C23 C -0.7637(6) -0.7762(4) -1.0167(7) 0.049(4) Uani 1 1 d . . .
H23 H -0.7619 -0.7846 -1.0591 0.059 Uiso 1 1 calc R . .
C24 C -0.7841(6) -0.7495(5) -1.0074(9) 0.065(5) Uani 1 1 d . . .
H24 H -0.7974 -0.7399 -1.0436 0.078 Uiso 1 1 calc R . .
C25 C -0.7863(5) -0.7357(4) -0.9472(7) 0.046(4) Uani 1 1 d . . .
H25 H -0.7993 -0.7165 -0.9417 0.055 Uiso 1 1 calc R . .
C26 C -0.6472(5) -0.8219(3) -0.8847(7) 0.044(4) Uani 1 1 d . . .
C27 C -0.6220(6) -0.8422(5) -0.9157(8) 0.057(5) Uani 1 1 d . . .
H27 H -0.5939 -0.8366 -0.9288 0.068 Uiso 1 1 calc R . .
C28 C -0.6363(6) -0.8708(4) -0.9285(8) 0.050(4) Uani 1 1 d . . .
H28 H -0.6187 -0.8851 -0.9503 0.060 Uiso 1 1 calc R . .
C29 C -0.6770(8) -0.8779(4) -0.9086(8) 0.059(5) Uani 1 1 d . . .
H29 H -0.6877 -0.8976 -0.9171 0.071 Uiso 1 1 calc R . .
C30 C -0.7039(7) -0.8570(4) -0.8759(8) 0.054(4) Uani 1 1 d . . .
H30 H -0.7321 -0.8624 -0.8629 0.065 Uiso 1 1 calc R . .
C31 C -0.6353(3) -0.79075(19) -0.8686(5) 0.039(3) Uani 1 1 d . U .
C32 C -0.6661(3) -0.7736(2) -0.8364(5) 0.048(4) Uani 1 1 d G U .
C33 C -0.6566(3) -0.7443(2) -0.8174(6) 0.054(4) Uani 1 1 d G . .
H33 H -0.6777 -0.7325 -0.7954 0.065 Uiso 1 1 calc R . .
C34 C -0.6165(4) -0.7321(2) -0.8307(7) 0.068(5) Uani 1 1 d G . .
H34 H -0.6100 -0.7120 -0.8177 0.081 Uiso 1 1 calc R . .
C35 C -0.5857(3) -0.7492(3) -0.8629(7) 0.084(7) Uani 1 1 d G . .
H35 H -0.5583 -0.7409 -0.8719 0.101 Uiso 1 1 calc R . .
C36 C -0.5952(3) -0.7785(3) -0.8818(6) 0.061(5) Uani 1 1 d G . .
H36 H -0.5741 -0.7903 -0.9038 0.074 Uiso 1 1 calc R . .
C37 C -0.8184(5) -0.8091(4) -0.5169(7) 0.046(4) Uani 1 1 d . . .
C38 C -0.8313(7) -0.7805(5) -0.4918(10) 0.065(5) Uani 1 1 d . . .
H38 H -0.8260 -0.7756 -0.4475 0.078 Uiso 1 1 calc R . .
C39 C -0.8513(8) -0.7601(5) -0.5315(10) 0.079(7) Uani 1 1 d . U .
H39 H -0.8620 -0.7417 -0.5145 0.095 Uiso 1 1 calc R . .
C40 C -0.8556(7) -0.7668(4) -0.5976(11) 0.068(5) Uani 1 1 d . U .
H40 H -0.8688 -0.7527 -0.6262 0.082 Uiso 1 1 calc R . .
C41 C -0.8409(7) -0.7935(5) -0.6210(10) 0.067(5) Uani 1 1 d . . .
H41 H -0.8424 -0.7970 -0.6666 0.080 Uiso 1 1 calc R . .
C42 C -0.7994(6) -0.8336(4) -0.4796(8) 0.047(4) Uani 1 1 d . . .
C43 C -0.7878(4) -0.8586(4) -0.5153(7) 0.045(4) Uani 1 1 d . . .
C44 C -0.7687(5) -0.8834(4) -0.4804(8) 0.051(4) Uani 1 1 d . . .
H44 H -0.7621 -0.9017 -0.5023 0.061 Uiso 1 1 calc R . .
C45 C -0.7603(6) -0.8804(4) -0.4161(9) 0.059(5) Uani 1 1 d . . .
H45 H -0.7464 -0.8965 -0.3940 0.071 Uiso 1 1 calc R . .
C46 C -0.7712(6) -0.8548(5) -0.3811(9) 0.058(4) Uani 1 1 d . . .
H46 H -0.7661 -0.8537 -0.3356 0.069 Uiso 1 1 calc R . .
C47 C -0.7898(5) -0.8307(4) -0.4151(9) 0.053(4) Uani 1 1 d . . .
H47 H -0.7958 -0.8123 -0.3931 0.064 Uiso 1 1 calc R . .
C48 C -0.8151(7) -0.9211(5) -0.6349(11) 0.073(6) Uani 1 1 d . . .
C49 C -0.8056(9) -0.9509(5) -0.6471(15) 0.090(8) Uani 1 1 d . . .
H49 H -0.8275 -0.9658 -0.6478 0.108 Uiso 1 1 calc R . .
C50 C -0.7653(7) -0.9582(5) -0.6575(15) 0.090(9) Uani 1 1 d . . .
H50 H -0.7587 -0.9784 -0.6694 0.108 Uiso 1 1 calc R . .
C51 C -0.7325(7) -0.9379(4) -0.6520(9) 0.061(5) Uani 1 1 d . . .
H51 H -0.7034 -0.9440 -0.6570 0.073 Uiso 1 1 calc R . .
C52 C -0.7423(5) -0.9090(4) -0.6393(8) 0.050(4) Uani 1 1 d . . .
H52 H -0.7198 -0.8947 -0.6363 0.060 Uiso 1 1 calc R . .
C53 C -0.8593(4) -0.9090(3) -0.6208(8) 0.086(7) Uani 1 1 d . . .
C54 C -0.8610(4) -0.8787(3) -0.6036(7) 0.076(6) Uani 1 1 d G . .
C55 C -0.9003(4) -0.8651(3) -0.5910(8) 0.079(6) Uani 1 1 d G . .
H55 H -0.9014 -0.8444 -0.5793 0.095 Uiso 1 1 calc R . .
C56 C -0.9380(3) -0.8817(4) -0.5957(9) 0.096(8) Uani 1 1 d G U .
H56 H -0.9649 -0.8724 -0.5871 0.115 Uiso 1 1 calc R . .
C57 C -0.9364(4) -0.9120(4) -0.6129(9) 0.093(7) Uani 1 1 d G U .
H57 H -0.9621 -0.9234 -0.6161 0.112 Uiso 1 1 calc R . .
C58 C -0.8970(5) -0.9256(3) -0.6254(9) 0.095(8) Uani 1 1 d G . .
H58 H -0.8959 -0.9463 -0.6372 0.114 Uiso 1 1 calc R . .
Ir3 Ir -0.58797(3) -0.59560(2) -0.71648(5) 0.0654(2) Uani 1 1 d . . .
N9 N -0.5359(5) -0.6277(4) -0.7349(9) 0.066(4) Uani 1 1 d . U .
N10 N -0.5358(6) -0.5643(4) -0.7373(9) 0.065(4) Uani 1 1 d . . .
N11 N -0.6040(6) -0.6193(5) -0.5892(10) 0.130(9) Uani 1 1 d . U .
C67 C -0.5767(7) -0.5991(5) -0.6201(8) 0.086(6) Uani 1 1 d G U .
C159 C -0.5460(7) -0.5834(5) -0.5844(12) 0.132(10) Uani 1 1 d G U .
H159 H -0.5274 -0.5696 -0.6055 0.158 Uiso 1 1 calc R . .
C160 C -0.5427(8) -0.5880(6) -0.5177(12) 0.159(12) Uani 1 1 d G U .
H160 H -0.5218 -0.5773 -0.4932 0.191 Uiso 1 1 calc R . .
C161 C -0.5700(10) -0.6082(7) -0.4867(8) 0.144(13) Uani 1 1 d G U .
H161 H -0.5677 -0.6114 -0.4411 0.172 Uiso 1 1 calc R . .
C162 C -0.6007(8) -0.6239(5) -0.5225(11) 0.142(12) Uani 1 1 d G U .
H162 H -0.6193 -0.6377 -0.5013 0.171 Uiso 1 1 calc R . .
N12 N -0.6057(6) -0.5929(5) -0.8136(10) 0.078(5) Uani 1 1 d . . .
C59 C -0.5000 -0.6126(7) -0.7500 0.073(9) Uani 1 2 d S T P
C60 C -0.5221(6) -0.6567(4) -0.7428(12) 0.066(5) Uani 1 1 d . U .
C61 C -0.5432(9) -0.6845(6) -0.7333(15) 0.095(8) Uani 1 1 d . . .
H61 H -0.5729 -0.6848 -0.7226 0.114 Uiso 1 1 calc R . .
C62 C -0.5224(10) -0.7094(6) -0.7390(17) 0.102(9) Uani 1 1 d . U .
H62 H -0.5362 -0.7279 -0.7289 0.122 Uiso 1 1 calc R . .
C63 C -0.5000 -0.5776(7) -0.7500 0.071(9) Uani 1 2 d S T P
C64 C -0.5222(9) -0.5343(6) -0.7410(15) 0.090(7) Uani 1 1 d . . .
C66 C -0.5200(13) -0.4793(9) -0.742(2) 0.144(14) Uani 1 1 d . U .
H66 H -0.5347 -0.4605 -0.7399 0.173 Uiso 1 1 calc R . .
C72 C -0.6358(5) -0.6353(4) -0.6313(7) 0.095(9) Uani 1 1 d . . .
C73 C -0.6331(4) -0.6284(3) -0.6971(8) 0.084(7) Uani 1 1 d G . .
C74 C -0.6578(5) -0.6442(4) -0.7420(7) 0.084(7) Uani 1 1 d G . .
H74 H -0.6560 -0.6395 -0.7869 0.101 Uiso 1 1 calc R . .
C75 C -0.6852(6) -0.6670(4) -0.7210(9) 0.127(11) Uani 1 1 d G U .
H75 H -0.7020 -0.6778 -0.7516 0.152 Uiso 1 1 calc R . .
C76 C -0.6878(6) -0.6739(4) -0.6551(10) 0.108(9) Uani 1 1 d G U .
H76 H -0.7065 -0.6895 -0.6408 0.130 Uiso 1 1 calc R . .
C77 C -0.6632(6) -0.6581(4) -0.6103(7) 0.112(9) Uani 1 1 d G U .
H77 H -0.6650 -0.6628 -0.5653 0.134 Uiso 1 1 calc R . .
C78 C -0.6336(7) -0.5706(5) -0.8270(14) 0.081(6) Uani 1 1 d . U .
C79 C -0.6484(11) -0.5678(8) -0.8916(17) 0.111(8) Uani 1 1 d . U .
H79 H -0.6679 -0.5523 -0.9031 0.133 Uiso 1 1 calc R . .
C80 C -0.6334(11) -0.5889(8) -0.9397(19) 0.116(9) Uani 1 1 d . U .
H80 H -0.6441 -0.5880 -0.9829 0.139 Uiso 1 1 calc R . .
C81 C -0.6037(11) -0.6101(8) -0.9228(16) 0.110(9) Uani 1 1 d . U .
H81 H -0.5925 -0.6237 -0.9542 0.131 Uiso 1 1 calc R . .
C82 C -0.5903(10) -0.6112(8) -0.8578(12) 0.104(9) Uani 1 1 d . U .
H82 H -0.5695 -0.6258 -0.8454 0.124 Uiso 1 1 calc R . .
C83 C -0.6474(7) -0.5520(5) -0.7745(16) 0.085(7) Uani 1 1 d . U .
C84 C -0.6291(6) -0.5605(5) -0.7106(11) 0.068(6) Uani 1 1 d . . .
C85 C -0.6395(10) -0.5434(7) -0.6582(19) 0.112(6) Uani 1 1 d . U .
H85 H -0.6289 -0.5492 -0.6167 0.135 Uiso 1 1 calc R . .
C86 C -0.6654(9) -0.5173(7) -0.6625(18) 0.110(6) Uani 1 1 d . U .
H86 H -0.6714 -0.5051 -0.6254 0.132 Uiso 1 1 calc R . .
C87 C -0.6823(9) -0.5099(7) -0.7265(17) 0.107(6) Uani 1 1 d . U .
H87 H -0.7005 -0.4929 -0.7324 0.128 Uiso 1 1 calc R . .
C88 C -0.6718(9) -0.5278(7) -0.7777(18) 0.106(6) Uani 1 1 d . U .
H88 H -0.6828 -0.5224 -0.8192 0.127 Uiso 1 1 calc R . .
C158 C -0.5451(12) -0.5082(7) -0.7287(18) 0.118(10) Uani 1 1 d . U .
H158 H -0.5738 -0.5083 -0.7131 0.142 Uiso 1 1 calc R . .
Ir4 Ir -0.95770(2) -0.64859(2) -0.62811(3) 0.03805(16) Uani 1 1 d . . .
N13 N -0.9433(3) -0.6498(2) -0.7317(5) 0.028(2) Uani 1 1 d . U .
N14 N -0.9774(4) -0.6472(3) -0.8300(6) 0.038(3) Uani 1 1 d . U .
N15 N -0.9419(4) -0.6037(3) -0.6368(5) 0.036(3) Uani 1 1 d . . .
N16 N -0.9689(5) -0.6940(3) -0.6154(6) 0.048(3) Uani 1 1 d . . .
C89 C -0.9801(6) -0.6490(4) -0.7663(6) 0.043(3) Uani 1 1 d . . .
C90 C -0.9110(5) -0.6474(3) -0.7802(6) 0.036(3) Uani 1 1 d . . .
C91 C -0.8676(4) -0.6458(3) -0.7757(7) 0.035(3) Uani 1 1 d . . .
H91 H -0.8533 -0.6466 -0.7349 0.042 Uiso 1 1 calc R . .
C92 C -0.8445(5) -0.6429(3) -0.8354(8) 0.041(3) Uani 1 1 d . . .
H92 H -0.8140 -0.6415 -0.8347 0.050 Uiso 1 1 calc R . .
C93 C -0.9327(5) -0.6451(3) -0.8430(7) 0.035(3) Uani 1 1 d . . .
C94 C -0.9100(5) -0.6428(3) -0.8996(7) 0.041(3) Uani 1 1 d . . .
H94 H -0.9238 -0.6418 -0.9408 0.049 Uiso 1 1 calc R . .
C95 C -0.8659(5) -0.6421(3) -0.8937(7) 0.041(3) Uani 1 1 d . . .
H95 H -0.8493 -0.6409 -0.9324 0.049 Uiso 1 1 calc R . .
C96 C -0.9011(5) -0.5960(3) -0.6254(7) 0.040(3) Uani 1 1 d . . .
C97 C -0.8877(6) -0.5673(4) -0.6352(8) 0.051(4) Uani 1 1 d . . .
H97 H -0.8583 -0.5625 -0.6284 0.061 Uiso 1 1 calc R . .
C98 C -0.9152(6) -0.5449(4) -0.6545(7) 0.048(4) Uani 1 1 d . . .
H98 H -0.9062 -0.5245 -0.6580 0.058 Uiso 1 1 calc R . .
C99 C -0.9565(5) -0.5537(3) -0.6685(7) 0.042(3) Uani 1 1 d . . .
H99 H -0.9765 -0.5393 -0.6842 0.050 Uiso 1 1 calc R . .
C100 C -0.9688(4) -0.5824(3) -0.6602(6) 0.031(3) Uani 1 1 d . . .
H100 H -0.9973 -0.5880 -0.6712 0.037 Uiso 1 1 calc R . .
C101 C -0.8748(5) -0.6231(4) -0.6057(7) 0.045(4) Uani 1 1 d . . .
C102 C -0.8963(5) -0.6499(3) -0.6009(6) 0.038(3) Uani 1 1 d . . .
C103 C -0.8705(6) -0.6760(4) -0.5870(8) 0.056(5) Uani 1 1 d . . .
H103 H -0.8832 -0.6955 -0.5877 0.067 Uiso 1 1 calc R . .
C104 C -0.8285(8) -0.6731(5) -0.5731(9) 0.067(6) Uani 1 1 d . . .
H104 H -0.8126 -0.6905 -0.5606 0.080 Uiso 1 1 calc R . .
C105 C -0.8090(6) -0.6474(7) -0.5764(10) 0.076(7) Uani 1 1 d . . .
H105 H -0.7790 -0.6467 -0.5679 0.092 Uiso 1 1 calc R . .
C106 C -0.8300(6) -0.6209(5) -0.5915(9) 0.061(5) Uani 1 1 d . . .
H106 H -0.8154 -0.6021 -0.5925 0.073 Uiso 1 1 calc R . .
C107 C -0.9834(6) -0.7018(4) -0.5548(8) 0.053(4) Uani 1 1 d . . .
C108 C -0.9915(9) -0.7321(4) -0.5410(11) 0.077(6) Uani 1 1 d . . .
H108 H -1.0014 -0.7381 -0.4993 0.093 Uiso 1 1 calc R . .
C109 C -0.9849(10) -0.7530(5) -0.5891(12) 0.086(8) Uani 1 1 d . . .
H109 H -0.9907 -0.7738 -0.5816 0.103 Uiso 1 1 calc R . .
C110 C -0.9698(11) -0.7433(5) -0.6480(14) 0.101(10) Uani 1 1 d . . .
H110 H -0.9635 -0.7579 -0.6804 0.122 Uiso 1 1 calc R . .
C111 C -0.9636(6) -0.7144(4) -0.6619(8) 0.048(4) Uani 1 1 d . . .
H111 H -0.9555 -0.7085 -0.7046 0.058 Uiso 1 1 calc R . .
C112 C -0.9891(5) -0.6762(4) -0.5091(8) 0.045(4) Uani 1 1 d . . .
C113 C -0.9771(4) -0.6486(3) -0.5351(7) 0.038(3) Uani 1 1 d . . .
C114 C -0.9835(6) -0.6231(4) -0.4944(7) 0.047(4) Uani 1 1 d . . .
H114 H -0.9759 -0.6037 -0.5099 0.056 Uiso 1 1 calc R . .
C115 C -1.0005(7) -0.6261(5) -0.4330(8) 0.058(5) Uani 1 1 d . . .
H115 H -1.0050 -0.6086 -0.4071 0.070 Uiso 1 1 calc R . .
C116 C -1.0113(6) -0.6545(6) -0.4083(8) 0.065(6) Uani 1 1 d . . .
H116 H -1.0223 -0.6564 -0.3655 0.077 Uiso 1 1 calc R . .
C117 C -1.0056(6) -0.6799(4) -0.4473(8) 0.052(4) Uani 1 1 d . . .
H117 H -1.0130 -0.6993 -0.4317 0.062 Uiso 1 1 calc R . .
Ir5 Ir -0.91375(2) -0.46219(2) -0.79284(3) 0.03178(14) Uani 1 1 d . . .
N17 N -0.9794(4) -0.4651(2) -0.8324(4) 0.024(2) Uani 1 1 d . . .
N18 N -1.0488(4) -0.4696(2) -0.7981(5) 0.032(2) Uani 1 1 d . . .
N19 N -0.9014(4) -0.5070(3) -0.8098(6) 0.042(3) Uani 1 1 d . . .
N20 N -0.9165(4) -0.4159(3) -0.7812(5) 0.035(2) Uani 1 1 d . . .
C118 C -1.0068(5) -0.4682(3) -0.7838(7) 0.032(3) Uani 1 1 d . . .
C119 C -1.0055(4) -0.4637(3) -0.8864(6) 0.027(3) Uani 1 1 d . . .
C120 C -0.9968(6) -0.4601(3) -0.9528(6) 0.037(3) Uani 1 1 d . . .
H120 H -0.9681 -0.4572 -0.9675 0.045 Uiso 1 1 calc R . .
C121 C -1.0297(6) -0.4608(5) -0.9955(8) 0.055(4) Uani 1 1 d . . .
H121 H -1.0235 -0.4600 -1.0407 0.066 Uiso 1 1 calc R . .
C122 C -1.0487(5) -0.4664(3) -0.8641(7) 0.033(3) Uani 1 1 d . . .
C123 C -1.0838(5) -0.4647(3) -0.9087(8) 0.044(3) Uani 1 1 d . . .
H123 H -1.1127 -0.4651 -0.8940 0.053 Uiso 1 1 calc R . .
C124 C -1.0738(7) -0.4626(4) -0.9750(8) 0.059(5) Uani 1 1 d . . .
H124 H -1.0961 -0.4623 -1.0065 0.071 Uiso 1 1 calc R . .
C125 C -0.8653(6) -0.5173(3) -0.7849(8) 0.047(4) Uani 1 1 d . . .
C126 C -0.8547(7) -0.5483(4) -0.7946(10) 0.062(5) Uani 1 1 d . . .
H126 H -0.8298 -0.5566 -0.7747 0.075 Uiso 1 1 calc R . .
C127 C -0.8808(8) -0.5662(3) -0.8334(10) 0.069(6) Uani 1 1 d . . .
H127 H -0.8740 -0.5867 -0.8419 0.082 Uiso 1 1 calc R . .
C128 C -0.9161(7) -0.5533(3) -0.8582(8) 0.053(4) Uani 1 1 d . . .
H128 H -0.9337 -0.5651 -0.8860 0.064 Uiso 1 1 calc R . .
C129 C -0.9278(5) -0.5257(3) -0.8466(7) 0.041(3) Uani 1 1 d . . .
H129 H -0.9542 -0.5183 -0.8631 0.049 Uiso 1 1 calc R . .
C130 C -0.8408(6) -0.4956(4) -0.7473(9) 0.055(4) Uani 1 1 d . . .
C131 C -0.8577(4) -0.4657(3) -0.7464(7) 0.034(3) Uani 1 1 d . . .
C132 C -0.8338(5) -0.4437(4) -0.7100(9) 0.054(4) Uani 1 1 d . . .
H132 H -0.8440 -0.4235 -0.7079 0.065 Uiso 1 1 calc R . .
C133 C -0.7969(5) -0.4512(5) -0.6785(10) 0.066(5) Uani 1 1 d . . .
H133 H -0.7814 -0.4359 -0.6566 0.079 Uiso 1 1 calc R . .
C134 C -0.7813(7) -0.4802(7) -0.6771(13) 0.089(8) Uani 1 1 d . . .
H134 H -0.7553 -0.4847 -0.6550 0.106 Uiso 1 1 calc R . .
C135 C -0.8047(8) -0.5032(6) -0.7090(13) 0.091(8) Uani 1 1 d . . .
H135 H -0.7961 -0.5236 -0.7048 0.110 Uiso 1 1 calc R . .
C136 C -0.8974(4) -0.4002(3) -0.8298(7) 0.034(3) Uani 1 1 d . . .
C137 C -0.8944(5) -0.3692(3) -0.8215(7) 0.038(3) Uani 1 1 d . . .
H137 H -0.8805 -0.3578 -0.8544 0.045 Uiso 1 1 calc R . .
C138 C -0.9105(6) -0.3539(3) -0.7674(7) 0.044(4) Uani 1 1 d . . .
H138 H -0.9082 -0.3326 -0.7628 0.053 Uiso 1 1 calc R . .
C139 C -0.9300(6) -0.3715(3) -0.7215(7) 0.042(3) Uani 1 1 d . . .
H139 H -0.9411 -0.3623 -0.6833 0.051 Uiso 1 1 calc R . .
C140 C -0.9338(4) -0.4016(3) -0.7290(7) 0.033(3) Uani 1 1 d . . .
H140 H -0.9489 -0.4130 -0.6973 0.040 Uiso 1 1 calc R . .
C141 C -0.8819(5) -0.4180(3) -0.8825(7) 0.035(3) Uani 1 1 d . . .
C142 C -0.8861(4) -0.4488(3) -0.8764(7) 0.034(3) Uani 1 1 d . . .
C143 C -0.8709(5) -0.4673(3) -0.9286(7) 0.042(3) Uani 1 1 d . . .
H143 H -0.8724 -0.4886 -0.9247 0.051 Uiso 1 1 calc R . .
C144 C -0.8540(6) -0.4547(3) -0.9847(8) 0.050(4) Uani 1 1 d . . .
H144 H -0.8451 -0.4673 -1.0197 0.060 Uiso 1 1 calc R . .
C145 C -0.8501(6) -0.4235(3) -0.9894(8) 0.048(4) Uani 1 1 d . . .
H145 H -0.8377 -0.4147 -1.0272 0.058 Uiso 1 1 calc R . .
C146 C -0.8646(6) -0.4048(4) -0.9381(7) 0.050(4) Uani 1 1 d . . .
H146 H -0.8625 -0.3834 -0.9415 0.060 Uiso 1 1 calc R . .
Cl3 Cl -0.7535(5) -0.5648(3) -0.6214(6) 0.178(5) Uani 1 1 d D . .
Cl4 Cl -0.7671(6) -0.5980(3) -0.7373(6) 0.214(8) Uani 1 1 d D . .
C164 C -0.7316(8) -0.5914(8) -0.6733(13) 0.139(14) Uani 1 1 d D . .
H16A H -0.7262 -0.6103 -0.6493 0.167 Uiso 1 1 calc R . .
H16B H -0.7038 -0.5840 -0.6905 0.167 Uiso 1 1 calc R . .
Cl1 Cl -0.9062(2) -0.71687(14) -0.8646(4) 0.099(2) Uani 1 1 d . . .
Cl2 Cl -0.8883(4) -0.7644(2) -0.7708(4) 0.128(3) Uani 1 1 d . . .
C163 C -0.8917(11) -0.7547(5) -0.8519(12) 0.094(8) Uani 1 1 d . . .
H16C H -0.9132 -0.7678 -0.8733 0.113 Uiso 1 1 calc R . .
H16D H -0.8636 -0.7584 -0.8729 0.113 Uiso 1 1 calc R . .

loop_
_atom_site_aniso_label
_atom_site_aniso_U_11
_atom_site_aniso_U_22
_atom_site_aniso_U_33
_atom_site_aniso_U_23
_atom_site_aniso_U_13
_atom_site_aniso_U_12
Ir1 0.0601(4) 0.0395(3) 0.0208(3) 0.0028(2) 0.0031(3) 0.0185(3)
Ir2 0.0587(4) 0.0581(4) 0.0303(4) 0.0084(3) 0.0060(3) 0.0099(3)
N1 0.059(7) 0.051(7) 0.021(6) 0.012(5) -0.003(6) 0.021(6)
N2 0.061(7) 0.032(5) 0.017(6) 0.008(4) 0.006(5) 0.014(5)
N3 0.056(8) 0.074(9) 0.021(6) 0.003(6) 0.007(6) 0.006(7)
N4 0.045(6) 0.043(6) 0.024(6) 0.004(5) 0.010(5) 0.012(5)
N5 0.069(9) 0.035(6) 0.027(6) 0.011(5) 0.004(6) 0.004(6)
N6 0.063(8) 0.041(6) 0.025(6) 0.008(5) -0.006(6) 0.008(6)
N7 0.058(8) 0.064(8) 0.036(7) -0.001(6) 0.013(6) -0.007(7)
N8 0.061(9) 0.081(11) 0.043(9) 0.022(8) 0.020(7) 0.030(8)
C1 0.067(10) 0.028(6) 0.044(9) -0.007(6) 0.006(8) 0.005(7)
C2 0.054(8) 0.028(6) 0.018(7) 0.005(5) 0.003(6) 0.020(6)
C3 0.057(8) 0.031(6) 0.019(7) 0.005(5) 0.012(6) 0.011(6)
C4 0.063(10) 0.041(7) 0.023(7) -0.005(6) -0.010(6) 0.029(7)
C5 0.069(10) 0.050(8) 0.019(7) -0.014(6) -0.015(7) 0.024(8)
C6 0.061(9) 0.040(7) 0.041(9) -0.009(7) -0.004(7) 0.011(7)
C7 0.042(6) 0.025(5) 0.019(6) 0.010(5) 0.000(5) 0.010(5)
C8 0.052(9) 0.048(8) 0.039(9) -0.001(7) -0.004(7) 0.013(8)
C9 0.049(9) 0.067(10) 0.033(8) 0.000(8) 0.001(7) 0.011(8)
C10 0.065(11) 0.080(13) 0.048(11) -0.007(9) -0.001(9) 0.000(10)
C11 0.058(12) 0.19(3) 0.049(12) 0.034(16) -0.026(9) -0.018(16)
C12 0.074(14) 0.12(2) 0.088(18) 0.023(16) -0.034(13) -0.023(15)
C13 0.056(11) 0.13(2) 0.054(13) 0.026(13) -0.022(10) -0.005(12)
C14 0.061(10) 0.092(14) 0.029(9) -0.013(9) -0.008(7) 0.026(10)
C15 0.059(9) 0.040(7) 0.025(8) 0.008(6) -0.007(6) 0.009(7)
C16 0.098(14) 0.059(10) 0.035(10) -0.003(7) -0.004(9) 0.043(10)
C17 0.094(14) 0.049(9) 0.056(11) -0.019(8) -0.015(10) 0.043(10)
C18 0.086(12) 0.059(10) 0.036(9) -0.007(8) -0.012(8) 0.041(10)
C19 0.073(10) 0.051(9) 0.026(8) 0.005(6) 0.001(7) 0.020(8)
C20 0.057(9) 0.044(7) 0.021(7) 0.013(6) 0.003(6) 0.016(7)
C21 0.042(7) 0.048(8) 0.030(8) -0.009(6) 0.002(6) 0.012(7)
C22 0.068(10) 0.045(8) 0.029(8) 0.004(6) 0.001(7) 0.008(8)
C23 0.066(10) 0.062(10) 0.020(7) 0.000(7) 0.009(7) 0.021(9)
C24 0.071(12) 0.077(12) 0.046(10) 0.006(9) -0.011(9) 0.044(10)
C25 0.060(9) 0.056(9) 0.021(7) -0.003(6) -0.011(6) 0.023(8)
C26 0.065(10) 0.045(8) 0.022(7) 0.014(6) -0.014(7) 0.023(7)
C27 0.063(10) 0.075(12) 0.033(9) -0.001(8) 0.002(8) 0.023(9)
C28 0.081(12) 0.040(8) 0.029(8) 0.001(6) -0.001(8) 0.024(8)
C29 0.111(16) 0.031(7) 0.036(9) -0.002(6) 0.008(10) 0.015(9)
C30 0.082(12) 0.043(8) 0.038(9) 0.006(7) 0.013(8) 0.016(8)
C31 0.053(7) 0.054(7) 0.011(5) 0.002(5) 0.004(5) 0.011(6)
C32 0.068(8) 0.049(7) 0.029(7) 0.002(6) -0.011(6) 0.014(7)
C33 0.076(12) 0.044(8) 0.043(9) 0.004(7) -0.016(9) -0.007(8)
C34 0.076(13) 0.061(11) 0.066(13) 0.000(10) -0.008(10) 0.006(10)
C35 0.072(13) 0.105(18) 0.075(15) 0.017(13) -0.013(12) -0.020(14)
C36 0.062(10) 0.074(12) 0.048(11) -0.009(9) 0.007(8) 0.003(10)
C37 0.042(8) 0.065(10) 0.029(8) 0.008(7) 0.018(6) 0.013(7)
C38 0.081(12) 0.064(11) 0.050(11) -0.002(9) 0.009(9) 0.028(10)
C39 0.119(18) 0.074(13) 0.044(9) 0.012(9) 0.025(11) 0.060(13)
C40 0.081(13) 0.055(10) 0.068(10) 0.013(9) 0.005(11) 0.031(10)
C41 0.079(12) 0.075(12) 0.046(11) 0.017(10) -0.002(9) 0.027(11)
C42 0.052(9) 0.054(9) 0.034(9) -0.008(7) -0.001(7) 0.006(8)
C43 0.034(7) 0.070(10) 0.030(8) 0.013(7) 0.002(6) 0.003(7)
C44 0.052(9) 0.053(9) 0.046(10) 0.028(8) 0.006(7) 0.006(8)
C45 0.071(11) 0.063(11) 0.043(10) 0.018(8) -0.010(9) 0.001(9)
C46 0.056(9) 0.076(12) 0.041(10) 0.009(9) 0.001(8) 0.003(9)
C47 0.048(9) 0.067(11) 0.045(10) -0.005(8) 0.009(7) 0.004(8)
C48 0.072(12) 0.079(13) 0.068(13) -0.022(11) 0.027(10) -0.022(11)
C49 0.090(16) 0.047(10) 0.13(2) -0.033(12) 0.017(16) -0.018(11)
C50 0.073(13) 0.043(10) 0.15(2) -0.036(13) 0.045(15) -0.012(10)
C51 0.088(14) 0.040(8) 0.055(11) -0.006(7) 0.012(10) 0.005(9)
C52 0.041(8) 0.061(10) 0.047(10) -0.003(8) 0.015(7) 0.013(7)
C53 0.109(18) 0.097(17) 0.053(13) -0.013(12) 0.024(12) -0.033(15)
C54 0.071(13) 0.102(17) 0.054(12) 0.015(12) 0.008(10) 0.026(12)
C55 0.073(13) 0.112(18) 0.052(12) 0.002(12) 0.007(10) 0.007(13)
C56 0.054(12) 0.125(17) 0.11(2) -0.002(17) 0.035(13) 0.012(13)
C57 0.068(14) 0.118(16) 0.094(19) -0.011(16) 0.023(13) -0.021(14)
C58 0.080(15) 0.107(19) 0.097(19) -0.008(16) 0.027(14) -0.030(14)
Ir3 0.0542(4) 0.0776(5) 0.0645(5) 0.0116(4) 0.0028(4) 0.0053(4)
N9 0.049(8) 0.074(9) 0.074(11) -0.009(8) 0.002(7) 0.026(8)
N10 0.069(10) 0.054(8) 0.073(11) 0.008(8) 0.003(8) 0.008(8)
N11 0.142(14) 0.128(14) 0.121(12) 0.010(11) 0.011(11) -0.012(11)
C67 0.086(11) 0.105(12) 0.067(11) 0.015(9) 0.002(9) 0.006(9)
C159 0.133(15) 0.134(15) 0.130(13) -0.009(12) -0.002(12) -0.014(12)
C160 0.162(17) 0.166(17) 0.150(14) 0.012(13) -0.009(13) -0.001(12)
C161 0.149(17) 0.151(17) 0.132(17) -0.009(12) 0.001(12) 0.000(12)
C162 0.152(17) 0.146(17) 0.129(13) 0.006(12) -0.006(13) -0.009(13)
N12 0.063(10) 0.100(14) 0.073(12) 0.012(11) -0.008(9) 0.003(10)
C59 0.036(12) 0.062(16) 0.12(3) 0.000 -0.001(14) 0.000
C60 0.049(9) 0.056(9) 0.092(15) 0.010(10) -0.029(10) -0.024(7)
C61 0.069(13) 0.096(18) 0.12(2) 0.027(16) -0.004(14) -0.016(14)
C62 0.109(18) 0.064(14) 0.13(3) -0.004(15) -0.030(19) -0.005(13)
C63 0.026(11) 0.062(16) 0.12(3) 0.000 -0.004(13) 0.000
C64 0.082(15) 0.082(16) 0.11(2) -0.003(15) 0.003(14) 0.000(13)
C66 0.138(18) 0.134(17) 0.160(18) 0.000(13) 0.007(13) 0.000(12)
C72 0.067(13) 0.12(2) 0.101(19) 0.066(17) 0.006(13) -0.002(13)
C73 0.075(14) 0.067(12) 0.11(2) 0.014(13) 0.009(14) 0.022(11)
C74 0.044(10) 0.084(15) 0.12(2) 0.018(15) -0.010(11) -0.011(11)
C75 0.122(15) 0.125(15) 0.134(16) 0.011(12) 0.005(12) -0.008(12)
C76 0.107(13) 0.117(14) 0.100(13) 0.022(11) -0.001(11) -0.021(11)
C77 0.104(13) 0.115(14) 0.116(14) 0.020(11) -0.004(11) -0.010(11)
C78 0.069(13) 0.073(13) 0.100(17) 0.036(11) -0.016(12) -0.001(11)
C79 0.110(10) 0.111(10) 0.111(10) 0.004(6) -0.007(7) 0.003(7)
C80 0.116(11) 0.118(10) 0.113(10) 0.004(6) -0.004(7) -0.001(7)
C81 0.124(14) 0.112(14) 0.093(11) -0.012(11) -0.023(11) 0.013(11)
C82 0.100(18) 0.15(3) 0.060(12) -0.052(16) -0.007(13) 0.017(18)
C83 0.053(11) 0.056(11) 0.15(2) 0.030(12) 0.002(13) 0.010(9)
C84 0.055(10) 0.068(11) 0.080(14) 0.019(11) 0.031(10) 0.034(9)
C85 0.093(11) 0.110(12) 0.134(15) 0.022(11) 0.030(11) 0.026(10)
C86 0.089(10) 0.107(11) 0.133(15) 0.028(10) 0.028(10) 0.026(9)
C87 0.084(10) 0.104(11) 0.133(15) 0.031(10) 0.028(9) 0.028(9)
C88 0.082(10) 0.105(12) 0.130(15) 0.034(11) 0.027(10) 0.030(10)
C158 0.114(14) 0.102(14) 0.138(15) -0.003(12) 0.008(12) 0.018(11)
Ir4 0.0542(3) 0.0432(3) 0.0167(3) 0.0014(2) -0.0016(2) 0.0118(3)
N13 0.041(4) 0.034(4) 0.009(4) 0.001(4) -0.004(3) 0.009(4)
N14 0.045(5) 0.046(5) 0.024(5) 0.003(4) 0.009(4) 0.004(4)
N15 0.043(6) 0.056(7) 0.011(5) -0.004(5) 0.002(4) 0.004(6)
N16 0.069(8) 0.052(7) 0.022(6) 0.005(5) -0.002(6) 0.009(6)
C89 0.068(10) 0.051(8) 0.010(6) -0.004(6) 0.004(6) -0.007(8)
C90 0.044(7) 0.038(7) 0.026(7) -0.006(6) 0.008(6) -0.001(6)
C91 0.041(7) 0.031(6) 0.034(8) 0.006(6) 0.010(6) 0.015(6)
C92 0.046(8) 0.033(7) 0.045(9) -0.010(6) 0.003(6) 0.015(6)
C93 0.041(7) 0.037(7) 0.027(7) -0.008(6) -0.002(6) 0.001(6)
C94 0.058(8) 0.039(7) 0.026(7) -0.012(6) 0.009(6) 0.008(7)
C95 0.060(9) 0.033(7) 0.029(8) -0.016(6) 0.003(6) 0.006(7)
C96 0.049(8) 0.047(8) 0.024(7) -0.006(6) -0.001(6) -0.004(7)
C97 0.059(9) 0.054(9) 0.040(9) -0.010(7) 0.016(7) 0.016(8)
C98 0.071(11) 0.054(9) 0.021(7) -0.004(6) 0.020(7) 0.000(8)
C99 0.061(9) 0.044(8) 0.021(7) 0.002(6) 0.017(7) 0.015(7)
C100 0.034(7) 0.038(7) 0.020(6) -0.001(5) 0.003(5) 0.011(5)
C101 0.045(8) 0.065(10) 0.024(7) -0.009(7) 0.002(6) 0.018(8)
C102 0.051(8) 0.050(8) 0.014(6) -0.004(6) -0.005(5) 0.007(7)
C103 0.074(11) 0.061(10) 0.034(9) -0.017(7) -0.004(8) 0.042(9)
C104 0.089(15) 0.081(14) 0.031(9) -0.022(9) -0.016(9) 0.046(13)
C105 0.044(10) 0.12(2) 0.062(13) -0.018(13) -0.021(9) 0.027(12)
C106 0.053(10) 0.092(14) 0.038(10) -0.015(9) -0.014(8) -0.002(10)
C107 0.063(10) 0.060(10) 0.036(9) 0.005(8) -0.007(8) 0.004(9)
C108 0.117(19) 0.048(10) 0.066(14) 0.020(9) -0.007(13) 0.016(11)
C109 0.14(2) 0.042(10) 0.072(15) 0.003(10) 0.008(15) -0.006(12)
C110 0.17(3) 0.042(10) 0.094(19) -0.005(11) 0.041(19) -0.012(14)
C111 0.068(10) 0.046(8) 0.031(8) -0.004(6) -0.005(7) 0.006(8)
C112 0.044(8) 0.061(9) 0.029(8) 0.011(7) -0.008(6) 0.003(7)
C113 0.038(7) 0.037(7) 0.038(8) 0.014(6) -0.001(6) 0.006(6)
C114 0.063(10) 0.054(9) 0.023(7) -0.005(6) -0.003(7) 0.031(8)
C115 0.075(11) 0.081(12) 0.019(8) -0.003(8) -0.001(8) 0.009(10)
C116 0.057(10) 0.125(18) 0.012(7) -0.009(9) -0.004(6) -0.002(11)
C117 0.059(10) 0.074(11) 0.022(8) 0.012(8) 0.001(7) -0.004(9)
Ir5 0.0471(3) 0.0254(2) 0.0228(3) -0.0023(2) 0.0057(2) -0.0038(2)
N17 0.046(6) 0.018(4) 0.010(5) -0.001(4) 0.014(4) 0.001(4)
N18 0.056(7) 0.032(5) 0.009(5) -0.004(4) -0.003(5) 0.010(5)
N19 0.057(7) 0.045(7) 0.024(6) 0.007(5) 0.010(5) 0.001(6)
N20 0.047(6) 0.037(6) 0.020(6) 0.002(4) -0.003(5) -0.011(5)
C118 0.058(8) 0.020(5) 0.019(7) -0.001(5) -0.013(6) 0.009(6)
C119 0.036(6) 0.025(5) 0.022(6) -0.010(5) -0.006(5) -0.003(5)
C120 0.071(10) 0.026(6) 0.015(6) 0.003(5) 0.003(6) -0.001(7)
C121 0.070(11) 0.074(11) 0.022(8) -0.005(8) 0.005(7) -0.002(10)
C122 0.054(8) 0.019(5) 0.026(7) 0.003(5) -0.004(6) 0.000(6)
C123 0.043(8) 0.038(7) 0.050(10) 0.002(6) -0.002(7) 0.010(7)
C124 0.096(14) 0.058(10) 0.023(8) 0.006(7) -0.013(8) -0.007(10)
C125 0.076(11) 0.023(6) 0.042(9) -0.007(6) 0.020(8) 0.007(7)
C126 0.092(14) 0.037(8) 0.058(11) 0.009(8) 0.032(11) 0.019(9)
C127 0.120(18) 0.019(7) 0.066(13) -0.012(7) 0.044(12) 0.007(9)
C128 0.088(13) 0.026(7) 0.045(10) -0.014(6) 0.019(9) -0.005(8)
C129 0.053(8) 0.036(7) 0.033(8) -0.015(6) 0.008(6) -0.017(7)
C130 0.070(11) 0.047(9) 0.047(10) -0.011(8) 0.018(9) 0.003(8)
C131 0.034(6) 0.033(6) 0.034(7) 0.002(6) 0.026(6) -0.004(6)
C132 0.041(8) 0.061(10) 0.059(11) -0.003(9) -0.019(8) -0.006(7)
C133 0.036(8) 0.100(15) 0.062(12) -0.018(11) -0.013(8) 0.002(9)
C134 0.048(10) 0.13(2) 0.092(17) -0.020(15) -0.019(11) 0.042(13)
C135 0.076(14) 0.104(17) 0.094(17) -0.009(15) -0.016(13) 0.059(14)
C136 0.036(6) 0.044(7) 0.023(7) -0.010(6) 0.003(5) -0.013(6)
C137 0.067(9) 0.026(6) 0.020(7) 0.005(5) 0.003(6) -0.014(6)
C138 0.085(11) 0.024(6) 0.023(7) 0.004(5) 0.001(7) -0.018(7)
C139 0.068(9) 0.036(7) 0.022(7) -0.008(6) 0.004(7) -0.010(7)
C140 0.037(7) 0.034(7) 0.029(7) -0.012(5) 0.003(5) 0.005(6)
C141 0.049(8) 0.030(6) 0.025(7) -0.004(5) 0.000(6) -0.010(6)
C142 0.041(7) 0.037(7) 0.024(7) -0.003(6) -0.008(6) 0.006(6)
C143 0.060(9) 0.032(7) 0.034(8) -0.005(6) -0.001(7) -0.007(7)
C144 0.084(12) 0.040(8) 0.026(8) -0.010(6) 0.023(8) -0.017(8)
C145 0.084(12) 0.031(7) 0.029(8) -0.005(6) 0.017(8) -0.005(7)
C146 0.085(12) 0.053(9) 0.012(7) -0.008(6) 0.012(7) -0.022(9)
Cl3 0.224(14) 0.174(11) 0.135(9) -0.020(8) 0.030(9) -0.019(10)
Cl4 0.275(18) 0.225(15) 0.140(10) -0.006(10) 0.004(11) 0.133(14)
C164 0.082(19) 0.16(3) 0.17(4) 0.03(3) -0.03(2) 0.01(2)
Cl1 0.110(5) 0.072(3) 0.116(5) -0.010(3) -0.027(4) 0.026(3)
Cl2 0.200(9) 0.116(5) 0.068(4) 0.008(4) 0.021(5) 0.059(6)
C163 0.14(2) 0.060(12) 0.077(16) -0.007(11) -0.019(16) 0.044(14)

loop_
_atom_type_symbol
_atom_type_description
_atom_type_scat_dispersion_real
_atom_type_scat_dispersion_imag
_atom_type_scat_source
C C 0.0181 0.0091 'International Tables Vol C Tables 4.2.6.8 and 6.1.1.4'
H H 0.0000 0.0000 'International Tables Vol C Tables 4.2.6.8 and 6.1.1.4'
N N 0.0311 0.0180 'International Tables Vol C Tables 4.2.6.8 and 6.1.1.4'
O O 0.0492 0.0322 'International Tables Vol C Tables 4.2.6.8 and 6.1.1.4'
Cl Cl 0.3639 0.7018 'International Tables Vol C Tables 4.2.6.8 and 6.1.1.4'
Ir Ir -4.7710 6.5667 'International Tables Vol C Tables 4.2.6.8 and 6.1.1.4'

loop_
_geom_angle_atom_site_label_1
_geom_angle_atom_site_label_2
_geom_angle_atom_site_label_3
_geom_angle
_geom_angle_site_symmetry_1
_geom_angle_site_symmetry_3
N2 Ir1 N1 79.0(5) . .
N5 Ir1 N1 96.2(5) . .
N5 Ir1 N2 92.8(4) . .
N6 Ir1 N1 88.5(5) . .
N6 Ir1 N2 92.2(4) . .
N6 Ir1 N5 173.7(5) . .
N6 Ir1 C32 95.9(5) . .
C21 Ir1 N1 95.1(5) . .
C21 Ir1 N2 170.0(5) . .
C21 Ir1 N5 95.9(5) . .
C21 Ir1 N6 79.5(5) . .
C21 Ir1 C32 88.6(5) . .
C32 Ir1 N1 174.7(4) . .
C32 Ir1 N2 97.8(5) . .
C32 Ir1 N5 79.6(5) . .
N3 Ir2 N4 79.2(5) . .
N7 Ir2 N3 91.1(6) . .
N7 Ir2 N4 93.6(5) . .
N7 Ir2 C54 81.0(6) . .
N8 Ir2 N3 93.8(6) . .
N8 Ir2 N4 89.8(6) . .
N8 Ir2 N7 174.5(6) . .
N8 Ir2 C54 96.3(6) . .
C43 Ir2 N3 170.6(6) . .
C43 Ir2 N4 93.3(5) . .
C43 Ir2 N7 95.0(6) . .
C43 Ir2 N8 80.4(7) . .
C43 Ir2 C54 96.2(6) . .
C54 Ir2 N3 91.7(6) . .
C54 Ir2 N4 169.4(5) . .
C8 N1 Ir1 110.1(11) . .
C8 N1 C9 101.0(14) . .
C9 N1 Ir1 147.4(10) . .
C1 N2 Ir1 109.5(11) . .
C1 N2 C2 103.4(12) . .
C2 N2 Ir1 145.8(10) . .
C8 N3 Ir2 108.5(11) . .
C8 N3 C10 103.4(14) . .
C10 N3 Ir2 146.8(12) . .
C1 N4 Ir2 109.6(11) . .
C1 N4 C3 104.4(12) . .
C3 N4 Ir2 145.5(9) . .
C26 N5 Ir1 117.2(10) . .
C30 N5 Ir1 123.3(12) . .
C30 N5 C26 119.4(14) . .
C15 N6 Ir1 116.0(10) . .
C19 N6 Ir1 124.2(10) . .
C19 N6 C15 119.5(13) . .
C48 N7 Ir2 114.5(13) . .
C52 N7 Ir2 126.8(13) . .
C52 N7 C48 118.8(17) . .
C37 N8 Ir2 115.0(11) . .
C41 N8 Ir2 127.5(14) . .
C41 N8 C37 117.5(17) . .
N2 C1 N4 117.5(15) . .
N2 C1 C8 123.0(15) . .
N4 C1 C8 118.9(15) . .
N2 C2 C3 109.0(13) . .
C7 C2 N2 130.6(12) . .
C7 C2 C3 120.5(13) . .
N4 C3 C2 105.7(12) . .
C4 C3 N4 132.2(13) . .
C4 C3 C2 122.1(15) . .
C3 C4 H4 121.6 . .
C5 C4 C3 116.9(15) . .
C5 C4 H4 121.6 . .
C4 C5 H5 118.9 . .
C4 C5 C6 122.3(14) . .
C6 C5 H5 118.9 . .
C5 C6 H6 119.0 . .
C5 C6 C7 121.9(16) . .
C7 C6 H6 119.0 . .
C2 C7 C6 116.3(12) . .
C2 C7 H7 121.8 . .
C6 C7 H7 121.8 . .
N1 C8 C1 118.3(16) . .
N3 C8 N1 117.6(15) . .
N3 C8 C1 123.7(15) . .
N1 C9 C14 128.5(17) . .
C10 C9 N1 110.4(15) . .
C10 C9 C14 121.1(17) . .
C9 C10 N3 107.6(16) . .
C11 C10 N3 130(2) . .
C11 C10 C9 123(2) . .
C10 C11 H11 121.9 . .
C10 C11 C12 116(2) . .
C12 C11 H11 121.9 . .
C11 C12 H12 118.2 . .
C13 C12 C11 124(2) . .
C13 C12 H12 118.2 . .
C12 C13 H13 119.3 . .
C12 C13 C14 121.4(19) . .
C14 C13 H13 119.3 . .
C9 C14 H14 122.5 . .
C13 C14 C9 115.0(19) . .
C13 C14 H14 122.5 . .
N6 C15 C16 118.1(14) . .
N6 C15 C20 112.0(12) . .
C16 C15 C20 129.5(14) . .
C15 C16 H16 119.1 . .
C17 C16 C15 121.9(15) . .
C17 C16 H16 119.1 . .
C16 C17 H17 121.0 . .
C18 C17 C16 118.0(15) . .
C18 C17 H17 121.0 . .
C17 C18 H18 119.4 . .
C17 C18 C19 121.2(16) . .
C19 C18 H18 119.4 . .
N6 C19 C18 121.2(14) . .
N6 C19 H19 119.4 . .
C18 C19 H19 119.4 . .
C21 C20 C15 115.6(12) . .
C21 C20 C25 123.7(14) . .
C25 C20 C15 120.6(13) . .
C20 C21 Ir1 116.4(10) . .
C20 C21 C22 114.5(14) . .
C22 C21 Ir1 128.6(11) . .
C21 C22 H22 118.9 . .
C23 C22 C21 122.2(15) . .
C23 C22 H22 118.9 . .
C22 C23 H23 120.1 . .
C24 C23 C22 119.7(15) . .
C24 C23 H23 120.1 . .
C23 C24 H24 118.9 . .
C23 C24 C25 122.3(16) . .
C25 C24 H24 118.9 . .
C20 C25 H25 121.5 . .
C24 C25 C20 117.0(14) . .
C24 C25 H25 121.5 . .
N5 C26 C31 112.2(12) . .
C27 C26 N5 121.8(16) . .
C27 C26 C31 126.0(16) . .
C26 C27 H27 119.4 . .
C26 C27 C28 121.2(19) . .
C28 C27 H27 119.4 . .
C27 C28 H28 121.3 . .
C27 C28 C29 117.3(16) . .
C29 C28 H28 121.3 . .
C28 C29 H29 118.8 . .
C28 C29 C30 122.4(17) . .
C30 C29 H29 118.8 . .
N5 C30 C29 117.8(18) . .
N5 C30 H30 121.1 . .
C29 C30 H30 121.1 . .
C32 C31 C26 116.7(9) . .
C32 C31 C36 120.0 . .
C36 C31 C26 123.3(9) . .
C31 C32 Ir1 114.3(5) . .
C33 C32 Ir1 125.7(5) . .
C33 C32 C31 120.0 . .
C32 C33 H33 120.0 . .
C32 C33 C34 120.0 . .
C34 C33 H33 120.0 . .
C33 C34 H34 120.0 . .
C33 C34 C35 120.0 . .
C35 C34 H34 120.0 . .
C34 C35 H35 120.0 . .
C36 C35 C34 120.0 . .
C36 C35 H35 120.0 . .
C31 C36 H36 120.0 . .
C35 C36 C31 120.0 . .
C35 C36 H36 120.0 . .
N8 C37 C38 119.9(15) . .
N8 C37 C42 114.0(15) . .
C38 C37 C42 126.0(15) . .
C37 C38 H38 120.0 . .
C39 C38 C37 120.0(19) . .
C39 C38 H38 120.0 . .
C38 C39 H39 120.5 . .
C38 C39 C40 119.0(18) . .
C40 C39 H39 120.5 . .
C39 C40 H40 120.1 . .
C41 C40 C39 119.8(18) . .
C41 C40 H40 120.1 . .
N8 C41 H41 118.2 . .
C40 C41 N8 124(2) . .
C40 C41 H41 118.2 . .
C43 C42 C37 115.3(14) . .
C47 C42 C37 122.0(16) . .
C47 C42 C43 122.4(16) . .
C42 C43 Ir2 115.3(12) . .
C42 C43 C44 117.3(15) . .
C44 C43 Ir2 127.4(13) . .
C43 C44 H44 120.4 . .
C45 C44 C43 119.2(18) . .
C45 C44 H44 120.4 . .
C44 C45 H45 118.6 . .
C44 C45 C46 122.8(17) . .
C46 C45 H45 118.6 . .
C45 C46 H46 121.1 . .
C45 C46 C47 117.8(17) . .
C47 C46 H46 121.1 . .
C42 C47 C46 120.1(17) . .
C42 C47 H47 119.9 . .
C46 C47 H47 119.9 . .
N7 C48 C53 115.0(17) . .
C49 C48 N7 120(2) . .
C49 C48 C53 125.0(19) . .
C48 C49 H49 120.9 . .
C50 C49 C48 118(2) . .
C50 C49 H49 120.9 . .
C49 C50 H50 118.8 . .
C49 C50 C51 122.5(18) . .
C51 C50 H50 118.8 . .
C50 C51 H51 120.8 . .
C52 C51 C50 118(2) . .
C52 C51 H51 120.8 . .
N7 C52 C51 122.2(19) . .
N7 C52 H52 118.9 . .
C51 C52 H52 118.9 . .
C54 C53 C48 115.3(12) . .
C54 C53 C58 120.0 . .
C58 C53 C48 124.7(12) . .
C53 C54 Ir2 113.8(7) . .
C53 C54 C55 120.0 . .
C55 C54 Ir2 125.7(7) . .
C54 C55 H55 120.0 . .
C56 C55 C54 120.0 . .
C56 C55 H55 120.0 . .
C55 C56 H56 120.0 . .
C55 C56 C57 120.0 . .
C57 C56 H56 120.0 . .
C56 C57 H57 120.0 . .
C56 C57 C58 120.0 . .
C58 C57 H57 120.0 . .
C53 C58 H58 120.0 . .
C57 C58 C53 120.0 . .
C57 C58 H58 120.0 . .
N10 Ir3 N9 80.1(6) . .
C67 Ir3 N9 89.4(8) . .
C67 Ir3 N10 96.4(8) . .
C67 Ir3 N12 174.6(8) . .
C67 Ir3 C73 82.8(7) . .
C67 Ir3 C84 96.4(9) . .
N12 Ir3 N9 93.9(7) . .
N12 Ir3 N10 88.4(7) . .
C73 Ir3 N9 94.6(7) . .
C73 Ir3 N10 174.7(6) . .
C73 Ir3 N12 92.6(7) . .
C84 Ir3 N9 168.7(7) . .
C84 Ir3 N10 89.6(7) . .
C84 Ir3 N12 81.1(9) . .
C84 Ir3 C73 95.7(7) . .
C59 N9 Ir3 109.3(15) . .
C59 N9 C60 100.5(17) . .
C60 N9 Ir3 149.9(14) . .
C63 N10 Ir3 113.0(15) . .
C63 N10 C64 99(2) . .
C64 N10 Ir3 147.5(16) . .
C67 N11 C162 120.0 . .
C67 N11 C72 116.5(16) . .
C162 N11 C72 123.5(16) . .
N11 C67 Ir3 113.1(12) . .
N11 C67 C159 120.0 . .
C159 C67 Ir3 126.9(12) . .
C67 C159 H159 120.0 . .
C160 C159 C67 120.0 . .
C160 C159 H159 120.0 . .
C159 C160 H160 120.0 . .
C161 C160 C159 120.0 . .
C161 C160 H160 120.0 . .
C160 C161 H161 120.0 . .
C160 C161 C162 120.0 . .
C162 C161 H161 120.0 . .
N11 C162 H162 120.0 . .
C161 C162 N11 120.0 . .
C161 C162 H162 120.0 . .
C78 N12 Ir3 114.2(18) . .
C82 N12 Ir3 122.4(18) . .
C82 N12 C78 123(2) . .
N9 C59 N9 120(3) 3_453 .
N9 C59 C63 120.1(13) 3_453 .
N9 C59 C63 120.1(13) . .
N9 C60 C60 109.4(10) . 3_453
N9 C60 C61 131(2) . .
C60 C60 C61 119.0(15) 3_453 .
C60 C61 H61 119.9 . .
C62 C61 C60 120(3) . .
C62 C61 H61 119.9 . .
C61 C62 C62 120.4(19) . 3_453
C61 C62 H62 119.8 . .
C62 C62 H62 119.8 3_453 .
N10 C63 N10 125(3) 3_453 .
N10 C63 C59 117.4(14) 3_453 .
N10 C63 C59 117.4(14) . .
N10 C64 C64 107.9(13) . 3_453
C158 C64 N10 129(3) . .
C158 C64 C64 123(2) . 3_453
C66 C66 H66 118.7 3_453 .
C66 C66 C158 123(2) 3_453 .
C158 C66 H66 118.7 . .
C73 C72 N11 114.7(13) . .
C73 C72 C77 120.0 . .
C77 C72 N11 124.8(13) . .
C72 C73 Ir3 112.6(8) . .
C74 C73 Ir3 127.3(8) . .
C74 C73 C72 120.0 . .
C73 C74 H74 120.0 . .
C73 C74 C75 120.0 . .
C75 C74 H74 120.0 . .
C74 C75 H75 120.0 . .
C76 C75 C74 120.0 . .
C76 C75 H75 120.0 . .
C75 C76 H76 120.0 . .
C75 C76 C77 120.0 . .
C77 C76 H76 120.0 . .
C72 C77 H77 120.0 . .
C76 C77 C72 120.0 . .
C76 C77 H77 120.0 . .
N12 C78 C79 118(3) . .
N12 C78 C83 118(2) . .
C79 C78 C83 124(2) . .
C78 C79 H79 120.5 . .
C78 C79 C80 119(3) . .
C80 C79 H79 120.5 . .
C79 C80 H80 120.2 . .
C81 C80 C79 120(3) . .
C81 C80 H80 120.2 . .
C80 C81 H81 121.0 . .
C80 C81 C82 118(3) . .
C82 C81 H81 121.0 . .
N12 C82 C81 122(3) . .
N12 C82 H82 119.0 . .
C81 C82 H82 119.0 . .
C78 C83 C84 114.1(17) . .
C88 C83 C78 127(3) . .
C88 C83 C84 118(3) . .
C83 C84 Ir3 112.8(16) . .
C85 C84 Ir3 129(2) . .
C85 C84 C83 118(2) . .
C84 C85 H85 118.5 . .
C84 C85 C86 123(3) . .
C86 C85 H85 118.5 . .
C85 C86 H86 121.7 . .
C85 C86 C87 117(3) . .
C87 C86 H86 121.7 . .
C86 C87 H87 120.6 . .
C88 C87 C86 119(3) . .
C88 C87 H87 120.6 . .
C83 C88 C87 125(3) . .
C83 C88 H88 117.4 . .
C87 C88 H88 117.4 . .
C64 C158 C66 114(3) . .
C64 C158 H158 123.1 . .
C66 C158 H158 123.1 . .
N13 Ir4 N14 78.9(4) . 3_353
N15 Ir4 N13 83.7(4) . .
N15 Ir4 N14 99.1(5) . 3_353
N15 Ir4 N16 175.3(5) . .
N16 Ir4 N13 97.7(5) . .
N16 Ir4 N14 85.5(5) . 3_353
C102 Ir4 N13 94.4(5) . .
C102 Ir4 N14 173.2(5) . 3_353
C102 Ir4 N15 79.8(6) . .
C102 Ir4 N16 95.6(6) . .
C102 Ir4 C113 91.2(6) . .
C113 Ir4 N13 174.2(5) . .
C113 Ir4 N14 95.6(5) . 3_353
C113 Ir4 N15 98.9(5) . .
C113 Ir4 N16 80.1(5) . .
C89 N13 Ir4 109.9(8) . .
C89 N13 C90 103.2(10) . .
C90 N13 Ir4 146.2(9) . .
C89 N14 Ir4 109.3(11) . 3_353
C89 N14 C93 104.7(13) . .
C93 N14 Ir4 146.0(9) . 3_353
C96 N15 Ir4 117.2(10) . .
C96 N15 C100 118.4(13) . .
C100 N15 Ir4 123.9(10) . .
C107 N16 Ir4 114.7(11) . .
C111 N16 Ir4 123.6(11) . .
C111 N16 C107 121.7(15) . .
N13 C89 C89 119.8(14) . 3_353
N14 C89 N13 118.3(14) . .
N14 C89 C89 121.9(18) . 3_353
N13 C90 C93 107.5(11) . .
C91 C90 N13 131.4(13) . .
C91 C90 C93 121.1(13) . .
C90 C91 H91 121.7 . .
C90 C91 C92 116.7(14) . .
C92 C91 H91 121.7 . .
C91 C92 H92 119.8 . .
C95 C92 C91 120.5(14) . .
C95 C92 H92 119.8 . .
N14 C93 C90 106.3(11) . .
C94 C93 N14 132.3(13) . .
C94 C93 C90 121.3(13) . .
C93 C94 H94 121.9 . .
C93 C94 C95 116.2(14) . .
C95 C94 H94 121.9 . .
C92 C95 C94 124.1(15) . .
C92 C95 H95 118.0 . .
C94 C95 H95 118.0 . .
N15 C96 C97 120.4(15) . .
N15 C96 C101 111.1(13) . .
C97 C96 C101 128.4(15) . .
C96 C97 H97 119.0 . .
C96 C97 C98 122.1(17) . .
C98 C97 H97 119.0 . .
C97 C98 H98 122.0 . .
C97 C98 C99 116.1(16) . .
C99 C98 H98 122.0 . .
C98 C99 H99 119.6 . .
C100 C99 C98 120.7(15) . .
C100 C99 H99 119.6 . .
N15 C100 H100 119.0 . .
C99 C100 N15 122.1(14) . .
C99 C100 H100 119.0 . .
C102 C101 C96 116.4(13) . .
C102 C101 C106 121.6(16) . .
C106 C101 C96 122.0(17) . .
C101 C102 Ir4 115.1(11) . .
C101 C102 C103 116.0(15) . .
C103 C102 Ir4 128.1(13) . .
C102 C103 H103 119.6 . .
C104 C103 C102 121(2) . .
C104 C103 H103 119.6 . .
C103 C104 H104 119.1 . .
C105 C104 C103 121.9(19) . .
C105 C104 H104 119.1 . .
C104 C105 H105 118.6 . .
C104 C105 C106 122.7(18) . .
C106 C105 H105 118.6 . .
C101 C106 H106 121.6 . .
C105 C106 C101 117(2) . .
C105 C106 H106 121.6 . .
N16 C107 C108 119.1(18) . .
N16 C107 C112 114.9(15) . .
C108 C107 C112 126.0(17) . .
C107 C108 H108 120.7 . .
C109 C108 C107 119(2) . .
C109 C108 H108 120.7 . .
C108 C109 H109 120.8 . .
C110 C109 C108 118(2) . .
C110 C109 H109 120.8 . .
C109 C110 H110 118.5 . .
C111 C110 C109 123(2) . .
C111 C110 H110 118.5 . .
N16 C111 C110 118.9(18) . .
N16 C111 H111 120.5 . .
C110 C111 H111 120.5 . .
C113 C112 C107 113.6(14) . .
C117 C112 C107 122.4(16) . .
C117 C112 C113 124.0(17) . .
C112 C113 Ir4 116.6(12) . .
C112 C113 C114 115.9(14) . .
C114 C113 Ir4 127.2(11) . .
C113 C114 H114 119.4 . .
C115 C114 C113 121.3(17) . .
C115 C114 H114 119.4 . .
C114 C115 H115 119.6 . .
C114 C115 C116 120.8(17) . .
C116 C115 H115 119.6 . .
C115 C116 H116 120.4 . .
C117 C116 C115 119.3(15) . .
C117 C116 H116 120.4 . .
C112 C117 C116 118.7(18) . .
C112 C117 H117 120.6 . .
C116 C117 H117 120.6 . .
N17 Ir5 N18 79.3(4) . 3_353
N19 Ir5 N17 93.1(4) . .
N19 Ir5 N18 95.6(4) . 3_353
N19 Ir5 N20 171.0(5) . .
N20 Ir5 N17 93.6(4) . .
N20 Ir5 N18 91.6(4) . 3_353
C131 Ir5 N17 169.5(4) . .
C131 Ir5 N18 92.6(5) . 3_353
C131 Ir5 N19 80.9(5) . .
C131 Ir5 N20 93.4(5) . .
C131 Ir5 C142 93.3(5) . .
C142 Ir5 N17 95.7(4) . .
C142 Ir5 N18 169.9(5) . 3_353
C142 Ir5 N19 93.5(5) . .
C142 Ir5 N20 79.9(5) . .
C118 N17 Ir5 108.9(8) . .
C118 N17 C119 103.6(11) . .
C119 N17 Ir5 147.3(8) . .
C118 N18 Ir5 108.6(8) . 3_353
C118 N18 C122 102.1(12) . .
C122 N18 Ir5 145.1(10) . 3_353
C125 N19 Ir5 115.3(10) . .
C125 N19 C129 120.7(13) . .
C129 N19 Ir5 123.9(11) . .
C136 N20 Ir5 114.0(9) . .
C140 N20 Ir5 124.9(9) . .
C140 N20 C136 121.0(12) . .
N17 C118 N18 117.9(12) . .
N17 C118 C118 122.5(17) . 3_353
N18 C118 C118 119.5(17) . 3_353
N17 C119 C120 132.6(13) . .
N17 C119 C122 107.1(11) . .
C120 C119 C122 120.4(12) . .
C119 C120 H120 120.5 . .
C121 C120 C119 118.9(15) . .
C121 C120 H120 120.5 . .
C120 C121 H121 118.8 . .
C120 C121 C124 122.4(15) . .
C124 C121 H121 118.8 . .
N18 C122 C119 109.3(12) . .
N18 C122 C123 129.9(14) . .
C119 C122 C123 120.8(13) . .
C122 C123 H123 121.4 . .
C124 C123 C122 117.2(16) . .
C124 C123 H123 121.4 . .
C121 C124 H124 120.0 . .
C123 C124 C121 120.0(16) . .
C123 C124 H124 120.0 . .
N19 C125 C126 118.4(17) . .
N19 C125 C130 115.4(13) . .
C126 C125 C130 126.2(19) . .
C125 C126 H126 120.1 . .
C127 C126 C125 120(2) . .
C127 C126 H126 120.1 . .
C126 C127 H127 121.5 . .
C128 C127 C126 117.0(14) . .
C128 C127 H127 121.5 . .
C127 C128 H128 117.9 . .
C129 C128 C127 124.2(18) . .
C129 C128 H128 117.9 . .
N19 C129 H129 120.2 . .
C128 C129 N19 119.7(17) . .
C128 C129 H129 120.2 . .
C131 C130 C125 115.3(16) . .
C135 C130 C125 123.9(18) . .
C135 C130 C131 120.5(18) . .
C130 C131 Ir5 113.0(12) . .
C130 C131 C132 116.6(15) . .
C132 C131 Ir5 130.3(11) . .
C131 C132 H132 119.5 . .
C133 C132 C131 121.1(18) . .
C133 C132 H132 119.5 . .
C132 C133 H133 118.7 . .
C132 C133 C134 123(2) . .
C134 C133 H133 118.7 . .
C133 C134 H134 120.6 . .
C133 C134 C135 118.7(18) . .
C135 C134 H134 120.6 . .
C130 C135 C134 120(2) . .
C130 C135 H135 120.1 . .
C134 C135 H135 120.1 . .
N20 C136 C137 116.7(12) . .
N20 C136 C141 115.0(12) . .
C137 C136 C141 128.3(13) . .
C136 C137 H137 118.1 . .
C136 C137 C138 123.7(12) . .
C138 C137 H137 118.1 . .
C137 C138 H138 122.2 . .
C139 C138 C137 115.6(12) . .
C139 C138 H138 122.2 . .
C138 C139 H139 119.1 . .
C140 C139 C138 121.7(14) . .
C140 C139 H139 119.1 . .
N20 C140 H140 119.4 . .
C139 C140 N20 121.2(13) . .
C139 C140 H140 119.4 . .
C142 C141 C136 116.7(13) . .
C142 C141 C146 121.8(13) . .
C146 C141 C136 121.5(13) . .
C141 C142 Ir5 114.2(10) . .
C141 C142 C143 118.0(13) . .
C143 C142 Ir5 127.9(11) . .
C142 C143 H143 119.3 . .
C144 C143 C142 121.4(13) . .
C144 C143 H143 119.3 . .
C143 C144 H144 120.3 . .
C143 C144 C145 119.4(14) . .
C145 C144 H144 120.3 . .
C144 C145 H145 119.9 . .
C144 C145 C146 120.2(14) . .
C146 C145 H145 119.9 . .
C141 C146 C145 119.3(15) . .
C141 C146 H146 120.4 . .
C145 C146 H146 120.4 . .
Cl3 C164 Cl4 109.4(10) . .
Cl3 C164 H16A 109.8 . .
Cl3 C164 H16B 109.8 . .
Cl4 C164 H16A 109.8 . .
Cl4 C164 H16B 109.8 . .
H16A C164 H16B 108.2 . .
Cl1 C163 H16C 108.9 . .
Cl1 C163 H16D 108.9 . .
Cl2 C163 Cl1 113.4(14) . .
Cl2 C163 H16C 108.9 . .
Cl2 C163 H16D 108.9 . .
H16C C163 H16D 107.7 . .

loop_
_geom_bond_atom_site_label_1
_geom_bond_atom_site_label_2
_geom_bond_distance
_geom_bond_site_symmetry_2
Ir1 N1 2.201(15) .
Ir1 N2 2.190(11) .
Ir1 N5 2.043(13) .
Ir1 N6 2.021(13) .
Ir1 C21 1.969(15) .
Ir1 C32 2.034(8) .
Ir2 N3 2.196(13) .
Ir2 N4 2.222(12) .
Ir2 N7 2.060(15) .
Ir2 N8 2.028(17) .
Ir2 C43 2.017(15) .
Ir2 C54 2.075(11) .
N1 C8 1.35(2) .
N1 C9 1.39(2) .
N2 C1 1.31(2) .
N2 C2 1.393(19) .
N3 C8 1.32(2) .
N3 C10 1.40(2) .
N4 C1 1.34(2) .
N4 C3 1.40(2) .
N5 C26 1.37(2) .
N5 C30 1.36(2) .
N6 C15 1.401(18) .
N6 C19 1.37(2) .
N7 C48 1.39(3) .
N7 C52 1.32(2) .
N8 C37 1.39(2) .
N8 C41 1.36(2) .
C1 C8 1.43(2) .
C2 C3 1.436(19) .
C2 C7 1.37(2) .
C3 C4 1.38(2) .
C4 H4 0.9500 .
C4 C5 1.37(3) .
C5 H5 0.9500 .
C5 C6 1.38(2) .
C6 H6 0.9500 .
C6 C7 1.42(2) .
C7 H7 0.9500 .
C9 C10 1.38(3) .
C9 C14 1.43(2) .
C10 C11 1.32(3) .
C11 H11 0.9500 .
C11 C12 1.39(3) .
C12 H12 0.9500 .
C12 C13 1.35(3) .
C13 H13 0.9500 .
C13 C14 1.37(3) .
C14 H14 0.9500 .
C15 C16 1.41(2) .
C15 C20 1.42(2) .
C16 H16 0.9500 .
C16 C17 1.40(3) .
C17 H17 0.9500 .
C17 C18 1.37(2) .
C18 H18 0.9500 .
C18 C19 1.39(2) .
C19 H19 0.9500 .
C20 C21 1.39(2) .
C20 C25 1.41(2) .
C21 C22 1.44(2) .
C22 H22 0.9500 .
C22 C23 1.37(2) .
C23 H23 0.9500 .
C23 C24 1.36(2) .
C24 H24 0.9500 .
C24 C25 1.38(3) .
C25 H25 0.9500 .
C26 C27 1.36(2) .
C26 C31 1.466(18) .
C27 H27 0.9500 .
C27 C28 1.37(3) .
C28 H28 0.9500 .
C28 C29 1.37(3) .
C29 H29 0.9500 .
C29 C30 1.42(2) .
C30 H30 0.9500 .
C31 C32 1.3900 .
C31 C36 1.3900 .
C32 C33 1.3900 .
C33 H33 0.9500 .
C33 C34 1.3900 .
C34 H34 0.9500 .
C34 C35 1.3900 .
C35 H35 0.9500 .
C35 C36 1.3900 .
C36 H36 0.9500 .
C37 C38 1.43(3) .
C37 C42 1.45(2) .
C38 H38 0.9500 .
C38 C39 1.37(3) .
C39 H39 0.9500 .
C39 C40 1.40(3) .
C40 H40 0.9500 .
C40 C41 1.36(3) .
C41 H41 0.9500 .
C42 C43 1.38(2) .
C42 C47 1.37(2) .
C43 C44 1.44(2) .
C44 H44 0.9500 .
C44 C45 1.36(3) .
C45 H45 0.9500 .
C45 C46 1.38(3) .
C46 H46 0.9500 .
C46 C47 1.40(3) .
C47 H47 0.9500 .
C48 C49 1.38(3) .
C48 C53 1.50(2) .
C49 H49 0.9500 .
C49 C50 1.31(3) .
C50 H50 0.9500 .
C50 C51 1.37(3) .
C51 H51 0.9500 .
C51 C52 1.34(2) .
C52 H52 0.9500 .
C53 C54 1.3900 .
C53 C58 1.3900 .
C54 C55 1.3900 .
C55 H55 0.9500 .
C55 C56 1.3900 .
C56 H56 0.9500 .
C56 C57 1.3900 .
C57 H57 0.9500 .
C57 C58 1.3900 .
C58 H58 0.9500 .
Ir3 N9 2.192(14) .
Ir3 N10 2.179(17) .
Ir3 C67 2.017(17) .
Ir3 N12 2.07(2) .
Ir3 C73 2.061(12) .
Ir3 C84 2.020(16) .
N9 C59 1.34(2) .
N9 C60 1.36(3) .
N10 C63 1.29(2) .
N10 C64 1.40(3) .
N11 C67 1.3900 .
N11 C162 1.3900 .
N11 C72 1.50(2) .
C67 C159 1.3900 .
C159 H159 0.9500 .
C159 C160 1.3900 .
C160 H160 0.9500 .
C160 C161 1.3900 .
C161 H161 0.9500 .
C161 C162 1.3900 .
C162 H162 0.9500 .
N12 C78 1.35(3) .
N12 C82 1.31(3) .
C59 N9 1.34(2) 3_453
C59 C63 1.55(4) .
C60 C60 1.41(4) 3_453
C60 C61 1.41(3) .
C61 H61 0.9500 .
C61 C62 1.28(4) .
C62 C62 1.47(6) 3_453
C62 H62 0.9500 .
C63 N10 1.29(2) 3_453
C64 C64 1.43(5) 3_453
C64 C158 1.38(4) .
C66 C66 1.29(8) 3_453
C66 H66 0.9500 .
C66 C158 1.53(5) .
C72 C73 1.3900 .
C72 C77 1.3900 .
C73 C74 1.3900 .
C74 H74 0.9500 .
C74 C75 1.3900 .
C75 H75 0.9500 .
C75 C76 1.3900 .
C76 H76 0.9500 .
C76 C77 1.3900 .
C77 H77 0.9500 .
C78 C79 1.41(4) .
C78 C83 1.42(4) .
C79 H79 0.9500 .
C79 C80 1.44(5) .
C80 H80 0.9500 .
C80 C81 1.36(4) .
C81 H81 0.9500 .
C81 C82 1.40(4) .
C82 H82 0.9500 .
C83 C84 1.48(4) .
C83 C88 1.32(3) .
C84 C85 1.36(4) .
C85 H85 0.9500 .
C85 C86 1.41(4) .
C86 H86 0.9500 .
C86 C87 1.46(5) .
C87 H87 0.9500 .
C87 C88 1.36(5) .
C88 H88 0.9500 .
C158 H158 0.9500 .
Ir4 N13 2.176(10) .
Ir4 N14 2.197(13) 3_353
Ir4 N15 2.060(13) .
Ir4 N16 2.062(14) .
Ir4 C102 1.991(15) .
Ir4 C113 2.005(15) .
N13 C89 1.349(19) .
N13 C90 1.420(17) .
N14 Ir4 2.197(13) 3_353
N14 C89 1.315(18) .
N14 C93 1.422(19) .
N15 C96 1.335(19) .
N15 C100 1.349(18) .
N16 C107 1.37(2) .
N16 C111 1.33(2) .
C89 C89 1.41(3) 3_353
C90 C91 1.36(2) .
C90 C93 1.46(2) .
C91 H91 0.9500 .
C91 C92 1.43(2) .
C92 H92 0.9500 .
C92 C95 1.37(2) .
C93 C94 1.36(2) .
C94 H94 0.9500 .
C94 C95 1.38(2) .
C95 H95 0.9500 .
C96 C97 1.36(2) .
C96 C101 1.51(2) .
C97 H97 0.9500 .
C97 C98 1.37(2) .
C98 H98 0.9500 .
C98 C99 1.37(3) .
C99 H99 0.9500 .
C99 C100 1.34(2) .
C100 H100 0.9500 .
C101 C102 1.37(2) .
C101 C106 1.43(2) .
C102 C103 1.44(2) .
C103 H103 0.9500 .
C103 C104 1.35(3) .
C104 H104 0.9500 .
C104 C105 1.29(3) .
C105 H105 0.9500 .
C105 C106 1.38(3) .
C106 H106 0.9500 .
C107 C108 1.39(3) .
C107 C112 1.49(3) .
C108 H108 0.9500 .
C108 C109 1.37(3) .
C109 H109 0.9500 .
C109 C110 1.37(4) .
C110 H110 0.9500 .
C110 C111 1.33(3) .
C111 H111 0.9500 .
C112 C113 1.39(2) .
C112 C117 1.38(2) .
C113 C114 1.42(2) .
C114 H114 0.9500 .
C114 C115 1.38(2) .
C115 H115 0.9500 .
C115 C116 1.40(3) .
C116 H116 0.9500 .
C116 C117 1.39(3) .
C117 H117 0.9500 .
Ir5 N17 2.205(11) .
Ir5 N18 2.227(11) 3_353
Ir5 N19 2.054(13) .
Ir5 N20 2.067(11) .
Ir5 C131 1.996(15) .
Ir5 C142 2.011(15) .
N17 C118 1.320(18) .
N17 C119 1.376(17) .
N18 Ir5 2.227(11) 3_353
N18 C118 1.343(19) .
N18 C122 1.365(18) .
N19 C125 1.32(2) .
N19 C129 1.388(19) .
N20 C136 1.357(18) .
N20 C140 1.356(18) .
C118 C118 1.45(3) 3_353
C119 C120 1.400(19) .
C119 C122 1.43(2) .
C120 H120 0.9500 .
C120 C121 1.35(2) .
C121 H121 0.9500 .
C121 C124 1.44(3) .
C122 C123 1.43(2) .
C123 H123 0.9500 .
C123 C124 1.40(2) .
C124 H124 0.9500 .
C125 C126 1.43(2) .
C125 C130 1.45(3) .
C126 H126 0.9500 .
C126 C127 1.39(3) .
C127 H127 0.9500 .
C127 C128 1.34(3) .
C128 H128 0.9500 .
C128 C129 1.30(2) .
C129 H129 0.9500 .
C130 C131 1.43(2) .
C130 C135 1.41(3) .
C131 C132 1.44(2) .
C132 H132 0.9500 .
C132 C133 1.36(2) .
C133 H133 0.9500 .
C133 C134 1.38(3) .
C134 H134 0.9500 .
C134 C135 1.41(4) .
C135 H135 0.9500 .
C136 C137 1.387(19) .
C136 C141 1.423(19) .
C137 H137 0.9500 .
C137 C138 1.40(2) .
C138 H138 0.9500 .
C138 C139 1.37(2) .
C139 H139 0.9500 .
C139 C140 1.352(19) .
C140 H140 0.9500 .
C141 C142 1.381(19) .
C141 C146 1.39(2) .
C142 C143 1.43(2) .
C143 H143 0.9500 .
C143 C144 1.38(2) .
C144 H144 0.9500 .
C144 C145 1.40(2) .
C145 H145 0.9500 .
C145 C146 1.42(2) .
C146 H146 0.9500 .
Cl3 C164 1.730(13) .
Cl4 C164 1.743(13) .
C164 H16A 0.9900 .
C164 H16B 0.9900 .
Cl1 C163 1.76(2) .
Cl2 C163 1.73(3) .
C163 H16C 0.9900 .
C163 H16D 0.9900 .

loop_
_platon_squeeze_void_nr
_platon_squeeze_void_average_x
_platon_squeeze_void_average_y
_platon_squeeze_void_average_z
_platon_squeeze_void_volume
_platon_squeeze_void_count_electrons
_platon_squeeze_void_content
1 0.000 0.000 -0.030 2943 803 ' '
2 0.000 0.292 0.750 72 23 ' '
3 0.000 0.708 0.250 71 23 ' '
4 0.500 0.500 0.500 2943 803 ' '
5 0.500 0.208 0.250 71 23 ' '
6 0.500 0.792 0.750 72 23 ' '
